data_4324269
loop_
_publ_author_name
'Constantina Papatriantafyllopoulou'
'Wolfgang Wernsdorfer'
'Khalil A. Abboud'
'George Christou'

_publ_section_title
;
 Mn21Dy Cluster with a Record Magnetization Reversal Barrier for a Mixed
 3d/4f Single-Molecule Magnet
;
_journal_name_full 'Inorganic Chemistry'
_journal_page_first 421
_journal_page_last 423
_journal_paper_doi 10.1021/ic102378u
_journal_volume 50
_journal_year 2011
_chemical_formula_sum 'C104 H200 Dy Mn21 N3 O86'
_chemical_formula_weight 4184.91
_chemical_name_systematic
; 
 ? 
;
_space_group_IT_number 4
_symmetry_cell_setting monoclinic
_symmetry_space_group_name_Hall 'P 2yb'
_symmetry_space_group_name_H-M 'P 1 21 1'
_atom_sites_solution_hydrogens geom
_atom_sites_solution_primary direct
_atom_sites_solution_secondary difmap
_audit_creation_method SHELXL-97
_audit_update_record
;
2009-12-02 # Formatted by publCIF
;
_cell_angle_alpha 90.00
_cell_angle_beta 111.494(1)
_cell_angle_gamma 90.00
_cell_formula_units_Z 2
_cell_length_a 19.1503(4)
_cell_length_b 19.7093(4)
_cell_length_c 26.1294(6)
_cell_measurement_reflns_used 141
_cell_measurement_temperature 100(2)
_cell_measurement_theta_max 28.0
_cell_measurement_theta_min 2.0
_cell_volume 9176.4(3)
_computing_cell_refinement 'Bruker APEX2'
_computing_data_collection 'Bruker APEX2 (Bruker, 2008)'
_computing_data_reduction 'Bruker SAINT (Bruker, 2008)'
_computing_molecular_graphics 'Bruker SHELXTL'
_computing_publication_material 'Bruker SHELXTL'
_computing_structure_refinement 'Bruker SHELXTL'
_computing_structure_solution 'Bruker SHELXTL (Bruker, 2008)'
_diffrn_ambient_temperature 100(2)
_diffrn_measured_fraction_theta_full 1.000
_diffrn_measured_fraction_theta_max 1.000
_diffrn_measurement_device_type 'Bruker APEX-II CCD'
_diffrn_measurement_method '\w scans'
_diffrn_radiation_monochromator graphite
_diffrn_radiation_source 'fine-focus sealed tube'
_diffrn_radiation_type MoK\a
_diffrn_radiation_wavelength 0.71073
_diffrn_reflns_av_R_equivalents 0.1017
_diffrn_reflns_av_sigmaI/netI 0.2147
_diffrn_reflns_limit_h_max 23
_diffrn_reflns_limit_h_min -24
_diffrn_reflns_limit_k_max 25
_diffrn_reflns_limit_k_min -24
_diffrn_reflns_limit_l_max 33
_diffrn_reflns_limit_l_min -33
_diffrn_reflns_number 108067
_diffrn_reflns_theta_full 27.50
_diffrn_reflns_theta_max 27.50
_diffrn_reflns_theta_min 1.54
_exptl_absorpt_coefficient_mu 1.874
_exptl_absorpt_correction_T_max 0.9288
_exptl_absorpt_correction_T_min 0.6181
_exptl_absorpt_correction_type numerical
_exptl_absorpt_process_details 'based on measured indexed crystal faces, Bruker SHELXTL  v6.12 (Bruker 2007)'
_exptl_crystal_colour brown
_exptl_crystal_density_diffrn 1.515
_exptl_crystal_description plate
_exptl_crystal_F_000 4248
_exptl_crystal_size_max 0.28
_exptl_crystal_size_mid 0.10
_exptl_crystal_size_min 0.04
_platon_squeeze_details ' '
_refine_diff_density_max 1.054
_refine_diff_density_min -0.853
_refine_diff_density_rms 0.118
_refine_ls_abs_structure_details 'Flack H D (1983), Acta Cryst. A39, 876-881'
_refine_ls_abs_structure_Flack 0.249(7)
_refine_ls_extinction_method none
_refine_ls_goodness_of_fit_ref 0.791
_refine_ls_hydrogen_treatment constr
_refine_ls_matrix_type full
_refine_ls_number_parameters 1898
_refine_ls_number_reflns 39053
_refine_ls_number_restraints 1
_refine_ls_restrained_S_all 0.791
_refine_ls_R_factor_all 0.1151
_refine_ls_R_factor_gt 0.0518
_refine_ls_shift/su_max 0.002
_refine_ls_shift/su_mean 0.000
_refine_ls_structure_factor_coef Fsqd
_refine_ls_weighting_details 'calc w=1/[\s^2^(Fo^2^)+(0.0223P)^2^] where P=(Fo^2^+2Fc^2^)/3'
_refine_ls_weighting_scheme calc
_refine_ls_wR_factor_gt 0.0816
_refine_ls_wR_factor_ref 0.0924
_reflns_number_gt 20444
_reflns_number_total 39053
_reflns_threshold_expression I>2\s(I)
_cod_data_source_file ic102378u_si_001.cif
_cod_data_source_block nin32
_cod_database_code 4324269

loop_
_symmetry_equiv_pos_as_xyz
'x, y, z'
'-x, y+1/2, -z'

loop_
_atom_site_label
_atom_site_type_symbol
_atom_site_fract_x
_atom_site_fract_y
_atom_site_fract_z
_atom_site_U_iso_or_equiv
_atom_site_adp_type
_atom_site_occupancy
_atom_site_symmetry_multiplicity
_atom_site_calc_flag
_atom_site_refinement_flags
_atom_site_disorder_assembly
_atom_site_disorder_group
Dy1 Dy 0.169982(18) 0.162414(19) 0.694054(14) 0.01598(8) Uani 1 1 d . . .
Mn1 Mn 0.11632(7) -0.01918(6) 0.72235(5) 0.0219(3) Uani 1 1 d . . .
Mn2 Mn -0.00394(7) 0.08472(6) 0.68716(5) 0.0218(3) Uani 1 1 d . . .
Mn3 Mn -0.00034(7) 0.23746(6) 0.69514(5) 0.0219(3) Uani 1 1 d . . .
Mn4 Mn 0.12389(7) 0.33521(6) 0.74290(5) 0.0227(3) Uani 1 1 d . . .
Mn5 Mn 0.17161(7) -0.00815(6) 0.85952(5) 0.0255(3) Uani 1 1 d . . .
Mn6 Mn 0.25025(7) 0.07931(6) 0.81742(5) 0.0192(3) Uani 1 1 d . . .
Mn7 Mn 0.35658(5) 0.15411(6) 0.78327(4) 0.0163(3) Uani 1 1 d . . .
Mn8 Mn 0.50826(6) 0.14389(6) 0.85979(4) 0.0214(3) Uani 1 1 d . . .
Mn9 Mn 0.25462(7) 0.22170(6) 0.82677(5) 0.0188(3) Uani 1 1 d . . .
Mn10 Mn 0.17813(7) 0.30102(6) 0.87780(5) 0.0266(3) Uani 1 1 d . . .
Mn11 Mn 0.29007(7) 0.04141(6) 0.69308(5) 0.0172(3) Uani 1 1 d . . .
Mn12 Mn 0.27393(6) 0.17252(6) 0.62021(4) 0.0193(3) Uani 1 1 d . . .
Mn13 Mn 0.29799(7) 0.28486(6) 0.71097(5) 0.0176(3) Uani 1 1 d . . .
Mn14 Mn 0.38250(7) -0.06656(6) 0.68780(5) 0.0217(3) Uani 1 1 d . . .
Mn15 Mn 0.35275(6) 0.18354(6) 0.54612(5) 0.0233(3) Uani 1 1 d . . .
Mn16 Mn 0.39514(7) 0.39524(6) 0.72181(5) 0.0230(3) Uani 1 1 d . . .
Mn17 Mn 0.22100(7) 0.14075(6) 0.93166(5) 0.0291(3) Uani 1 1 d . . .
Mn18 Mn 0.43248(7) -0.00836(6) 0.81235(5) 0.0198(3) Uani 1 1 d . . .
Mn19 Mn 0.44459(7) 0.30568(6) 0.83522(5) 0.0214(3) Uani 1 1 d . . .
Mn20 Mn 0.31706(7) 0.02151(6) 0.56972(5) 0.0221(3) Uani 1 1 d . . .
Mn21 Mn 0.32174(7) 0.33491(6) 0.59230(5) 0.0239(3) Uani 1 1 d . . .
N1 N 0.5260(4) 0.1751(4) 0.5823(3) 0.036(2) Uani 1 1 d . . .
N2 N 0.3875(4) 0.1769(5) 1.0040(3) 0.060(3) Uani 1 1 d . . .
N3 N 0.1844(4) 0.1613(6) 0.4866(3) 0.069(3) Uani 1 1 d . . .
O1 O -0.0443(3) 0.0196(3) 0.6283(2) 0.0231(14) Uani 1 1 d . . .
O2 O 0.0454(3) -0.0602(2) 0.6542(2) 0.0222(13) Uani 1 1 d . . .
O3 O 0.0815(2) 0.1693(3) 0.60369(17) 0.0228(12) Uani 1 1 d . . .
O4 O -0.0190(2) 0.1656(3) 0.62693(17) 0.0199(11) Uani 1 1 d . . .
O5 O -0.1064(3) 0.2177(3) 0.6829(2) 0.0241(14) Uani 1 1 d . . .
O6 O -0.1074(3) 0.1035(3) 0.6777(2) 0.0292(15) Uani 1 1 d . . .
O7 O -0.0393(3) 0.3120(3) 0.6445(2) 0.0265(15) Uani 1 1 d . . .
O8 O 0.0556(3) 0.3881(2) 0.6817(2) 0.0254(14) Uani 1 1 d . . .
O9 O 0.0181(3) 0.3129(3) 0.7627(2) 0.0234(14) Uani 1 1 d . . .
O10 O 0.0627(3) 0.2665(3) 0.8470(2) 0.0327(15) Uani 1 1 d . . .
O11 O 0.0563(3) 0.0289(3) 0.8317(2) 0.0329(16) Uani 1 1 d . . .
O12 O 0.0097(3) -0.0024(2) 0.7438(2) 0.0269(15) Uani 1 1 d . . .
O13 O 0.1375(3) 0.4233(3) 0.7809(2) 0.0324(16) Uani 1 1 d . . .
O14 O 0.1374(3) 0.3941(3) 0.8644(2) 0.0307(15) Uani 1 1 d . . .
O15 O 0.1719(3) 0.3047(3) 0.9493(2) 0.0379(17) Uani 1 1 d . . .
O16 O 0.2066(3) 0.1999(3) 0.9858(2) 0.0371(16) Uani 1 1 d . . .
O17 O 0.4545(3) 0.4013(3) 0.8578(2) 0.0277(14) Uani 1 1 d . . .
O18 O 0.4521(3) 0.4563(2) 0.7824(2) 0.0293(15) Uani 1 1 d . . .
O19 O 0.4053(3) 0.4625(2) 0.6710(2) 0.0288(14) Uani 1 1 d . . .
O20 O 0.3188(3) 0.4330(3) 0.5889(2) 0.0320(15) Uani 1 1 d . . .
O21 O 0.3067(3) 0.3422(3) 0.5150(2) 0.0312(14) Uani 1 1 d . . .
O22 O 0.3761(3) 0.2565(3) 0.5038(2) 0.0295(15) Uani 1 1 d . . .
O23 O 0.3827(3) 0.1224(3) 0.5003(2) 0.0276(14) Uani 1 1 d . . .
O24 O 0.3063(3) 0.0328(3) 0.4930(2) 0.0279(14) Uani 1 1 d . . .
O25 O 0.3959(3) -0.1188(2) 0.6299(2) 0.0255(14) Uani 1 1 d . . .
O26 O 0.3130(3) -0.0740(3) 0.5520(2) 0.0246(13) Uani 1 1 d . . .
O27 O 0.4917(3) -0.0179(3) 0.7029(2) 0.0239(14) Uani 1 1 d . . .
O28 O 0.5333(3) -0.0209(3) 0.7945(2) 0.0241(14) Uani 1 1 d . . .
O29 O 0.4314(3) -0.1390(2) 0.7372(2) 0.0262(14) Uani 1 1 d . . .
O30 O 0.4265(3) -0.1090(2) 0.8195(2) 0.0263(14) Uani 1 1 d . . .
O31 O 0.5799(3) 0.0715(3) 0.8945(2) 0.0285(14) Uani 1 1 d . . .
O32 O 0.4985(3) -0.0144(3) 0.8882(2) 0.0265(14) Uani 1 1 d . . .
O33 O 0.1266(3) -0.1120(2) 0.7500(2) 0.0284(14) Uani 1 1 d . . .
O34 O 0.1282(3) -0.0995(3) 0.8359(2) 0.0311(16) Uani 1 1 d . . .
O35 O 0.2102(4) 0.0674(3) 0.9806(2) 0.0374(17) Uani 1 1 d . . .
O36 O 0.1619(3) -0.0233(3) 0.9294(2) 0.0311(15) Uani 1 1 d . . .
O37 O 0.5003(3) 0.3508(3) 0.7256(2) 0.0280(15) Uani 1 1 d . . .
O38 O 0.5434(3) 0.3153(3) 0.8128(2) 0.0289(15) Uani 1 1 d . . .
O41 O 0.5055(3) 0.2934(3) 0.9120(2) 0.0290(14) Uani 1 1 d . . .
O42 O 0.5794(3) 0.2037(3) 0.9130(2) 0.0271(14) Uani 1 1 d . . .
O43 O 0.2873(3) 0.3502(3) 0.9120(2) 0.0311(15) Uani 1 1 d . . .
O44 O 0.3409(3) 0.2860(3) 0.8649(2) 0.0224(14) Uani 1 1 d . . .
O45 O 0.2808(3) -0.0592(3) 0.8918(2) 0.0300(15) Uani 1 1 d . . .
O46 O 0.3349(3) 0.0096(2) 0.8473(2) 0.0212(13) Uani 1 1 d . . .
O47 O 0.1721(3) 0.1824(3) 0.5340(2) 0.0467(18) Uani 1 1 d . . .
O48 O 0.2390(3) 0.1876(3) 0.4746(2) 0.0369(16) Uani 1 1 d . . .
O49 O 0.2058(3) -0.0367(2) 0.6894(2) 0.0232(14) Uani 1 1 d . . .
O50 O 0.2730(3) -0.1208(2) 0.6710(2) 0.0292(14) Uani 1 1 d . . .
O51 O 0.5458(4) 0.1150(3) 0.5845(2) 0.0436(18) Uani 1 1 d . . .
O52 O 0.5526(4) 0.2206(4) 0.5643(3) 0.057(2) Uani 1 1 d . . .
O53 O 0.4740(3) 0.1904(3) 0.6029(2) 0.0298(14) Uani 1 1 d . . .
O54 O 0.3607(5) 0.2232(7) 1.0182(5) 0.238(9) Uani 1 1 d . . .
O55 O 0.3431(3) 0.1378(3) 0.9718(2) 0.0376(16) Uani 1 1 d . . .
O56 O 0.4555(3) 0.1709(4) 1.0193(2) 0.0481(18) Uani 1 1 d . . .
O57 O 0.0928(3) 0.1436(3) 0.89398(19) 0.0379(16) Uani 1 1 d . . .
O58 O 0.2279(3) 0.2161(3) 0.88845(19) 0.0248(14) Uani 1 1 d . . .
O59 O 0.1891(3) 0.2952(2) 0.80915(19) 0.0182(13) Uani 1 1 d . . .
O60 O 0.2257(3) 0.0748(3) 0.87994(19) 0.0238(14) Uani 1 1 d . . .
O61 O 0.0276(2) 0.1558(3) 0.74222(17) 0.0205(11) Uani 1 1 d . . .
O62 O 0.0991(3) 0.2543(3) 0.7053(2) 0.0218(14) Uani 1 1 d . . .
O63 O 0.1850(2) 0.1533(3) 0.79053(16) 0.0171(11) Uani 1 1 d . . .
O64 O 0.0950(3) 0.0689(2) 0.69543(19) 0.0168(13) Uani 1 1 d . . .
O65 O 0.1939(3) 0.3252(3) 0.5678(2) 0.0312(15) Uani 1 1 d . . .
O66 O 0.2289(3) 0.2354(2) 0.65306(18) 0.0134(12) Uani 1 1 d . . .
O67 O 0.1812(3) 0.0104(2) 0.79201(19) 0.0212(14) Uani 1 1 d . . .
O68 O 0.2796(3) 0.2231(2) 0.7628(2) 0.0141(12) Uani 1 1 d . . .
O69 O 0.3242(2) 0.1485(2) 0.84549(17) 0.0181(12) Uani 1 1 d . . .
O70 O 0.2246(3) 0.1022(2) 0.64272(19) 0.0184(13) Uani 1 1 d . . .
O71 O 0.2758(3) 0.0900(2) 0.75282(19) 0.0159(13) Uani 1 1 d . . .
O72 O 0.3357(3) 0.3372(3) 0.66637(19) 0.0250(14) Uani 1 1 d . . .
O73 O 0.2161(3) 0.3608(3) 0.7152(2) 0.0228(14) Uani 1 1 d . . .
O74 O 0.2906(3) 0.4508(2) 0.7156(2) 0.0312(15) Uani 1 1 d . . .
O75 O 0.3767(3) 0.3290(2) 0.76765(19) 0.0178(13) Uani 1 1 d . . .
O76 O 0.4367(3) 0.2103(2) 0.8220(2) 0.0207(14) Uani 1 1 d . . .
O77 O 0.4607(3) 0.1235(3) 0.92423(19) 0.0332(15) Uani 1 1 d . . .
O78 O 0.4339(3) 0.0881(2) 0.80999(18) 0.0164(13) Uani 1 1 d . . .
O79 O 0.3631(2) 0.1623(3) 0.71309(16) 0.0197(11) Uani 1 1 d . . .
O80 O 0.3240(3) 0.2400(2) 0.59271(19) 0.0203(13) Uani 1 1 d . . .
O81 O 0.3655(3) -0.0148(2) 0.74157(18) 0.0180(13) Uani 1 1 d . . .
O82 O 0.1909(3) 0.0237(3) 0.5472(2) 0.0266(14) Uani 1 1 d . . .
O83 O 0.3217(3) 0.1161(2) 0.58298(18) 0.0179(13) Uani 1 1 d . . .
O84 O 0.3282(3) 0.0027(2) 0.64230(19) 0.0220(13) Uani 1 1 d . . .
O85 O 0.4491(3) 0.3357(3) 0.6120(2) 0.0306(15) Uani 1 1 d . . .
O86 O 0.5744(2) 0.1657(3) 0.80801(17) 0.0239(12) Uani 1 1 d . . .
O87 O 0.4454(3) 0.0127(2) 0.5912(2) 0.0277(14) Uani 1 1 d . . .
O88 O 0.1440(4) 0.1191(3) 0.4556(2) 0.0523(19) Uani 1 1 d . . .
C1 C -0.0160(5) -0.0378(4) 0.6230(3) 0.0255(11) Uani 1 1 d . . .
C2 C -0.0624(5) -0.0845(4) 0.5753(4) 0.035(2) Uani 1 1 d . . .
C3 C -0.0147(5) -0.1025(5) 0.5428(4) 0.061(3) Uani 1 1 d . . .
H3A H 0.0306 -0.1262 0.5666 0.091 Uiso 1 1 calc R . .
H3B H -0.0003 -0.0610 0.5285 0.091 Uiso 1 1 calc R . .
H3C H -0.0431 -0.1321 0.5121 0.091 Uiso 1 1 calc R . .
C4 C -0.1341(5) -0.0474(5) 0.5377(4) 0.052(3) Uani 1 1 d . . .
H4A H -0.1628 -0.0773 0.5073 0.078 Uiso 1 1 calc R . .
H4B H -0.1200 -0.0061 0.5230 0.078 Uiso 1 1 calc R . .
H4C H -0.1650 -0.0353 0.5591 0.078 Uiso 1 1 calc R . .
C5 C -0.0807(6) -0.1464(5) 0.6010(4) 0.073(4) Uani 1 1 d . . .
H5A H -0.0342 -0.1687 0.6242 0.110 Uiso 1 1 calc R . .
H5B H -0.1104 -0.1777 0.5721 0.110 Uiso 1 1 calc R . .
H5C H -0.1097 -0.1333 0.6236 0.110 Uiso 1 1 calc R . .
C11 C 0.0118(4) 0.1688(4) 0.5914(3) 0.0255(11) Uani 1 1 d . . .
C12 C -0.0389(4) 0.1688(5) 0.5304(3) 0.029(2) Uani 1 1 d . . .
C13 C -0.0206(6) 0.2355(4) 0.5053(3) 0.046(3) Uani 1 1 d . . .
H13A H 0.0324 0.2355 0.5096 0.069 Uiso 1 1 calc R . .
H13B H -0.0307 0.2748 0.5245 0.069 Uiso 1 1 calc R . .
H13C H -0.0520 0.2380 0.4662 0.069 Uiso 1 1 calc R . .
C14 C -0.1201(4) 0.1649(6) 0.5242(3) 0.046(2) Uani 1 1 d . . .
H14A H -0.1293 0.1220 0.5397 0.068 Uiso 1 1 calc R . .
H14B H -0.1519 0.1672 0.4852 0.068 Uiso 1 1 calc R . .
H14C H -0.1320 0.2029 0.5438 0.068 Uiso 1 1 calc R . .
C15 C -0.0188(5) 0.1081(4) 0.5040(3) 0.037(3) Uani 1 1 d . . .
H15A H -0.0306 0.0666 0.5198 0.056 Uiso 1 1 calc R . .
H15B H 0.0350 0.1092 0.5106 0.056 Uiso 1 1 calc R . .
H15C H -0.0476 0.1090 0.4643 0.056 Uiso 1 1 calc R . .
C21 C -0.1398(4) 0.1632(5) 0.6726(3) 0.0255(11) Uani 1 1 d . . .
C22 C -0.2254(3) 0.1633(5) 0.6529(3) 0.0307(19) Uani 1 1 d . . .
C23 C -0.2525(5) 0.2368(5) 0.6416(4) 0.064(3) Uani 1 1 d . . .
H23A H -0.2339 0.2628 0.6759 0.096 Uiso 1 1 calc R . .
H23B H -0.3075 0.2378 0.6266 0.096 Uiso 1 1 calc R . .
H23C H -0.2335 0.2570 0.6149 0.096 Uiso 1 1 calc R . .
C24 C -0.2521(4) 0.1358(5) 0.6970(4) 0.067(4) Uani 1 1 d . . .
H24A H -0.2302 0.1627 0.7307 0.100 Uiso 1 1 calc R . .
H24B H -0.2363 0.0884 0.7048 0.100 Uiso 1 1 calc R . .
H24C H -0.3069 0.1385 0.6841 0.100 Uiso 1 1 calc R . .
C25 C -0.2546(5) 0.1251(6) 0.5993(4) 0.100(5) Uani 1 1 d . . .
H25A H -0.2386 0.0776 0.6057 0.150 Uiso 1 1 calc R . .
H25B H -0.2345 0.1455 0.5733 0.150 Uiso 1 1 calc R . .
H25C H -0.3095 0.1273 0.5840 0.150 Uiso 1 1 calc R . .
C31 C -0.0082(5) 0.3698(4) 0.6472(4) 0.031(2) Uani 1 1 d . . .
C32 C -0.0550(5) 0.4266(4) 0.6100(3) 0.034(2) Uani 1 1 d . . .
C33 C -0.0025(6) 0.4697(5) 0.5897(4) 0.072(4) Uani 1 1 d . . .
H33A H 0.0375 0.4897 0.6214 0.107 Uiso 1 1 calc R . .
H33B H -0.0315 0.5060 0.5656 0.107 Uiso 1 1 calc R . .
H33C H 0.0198 0.4408 0.5693 0.107 Uiso 1 1 calc R . .
C34 C -0.0860(6) 0.4684(5) 0.6445(4) 0.085(4) Uani 1 1 d . . .
H34A H -0.0446 0.4866 0.6761 0.128 Uiso 1 1 calc R . .
H34B H -0.1182 0.4401 0.6574 0.128 Uiso 1 1 calc R . .
H34C H -0.1155 0.5060 0.6224 0.128 Uiso 1 1 calc R . .
C35 C -0.1172(6) 0.3960(4) 0.5588(4) 0.076(4) Uani 1 1 d . . .
H35A H -0.1508 0.3679 0.5706 0.113 Uiso 1 1 calc R . .
H35B H -0.0942 0.3680 0.5383 0.113 Uiso 1 1 calc R . .
H35C H -0.1460 0.4327 0.5352 0.113 Uiso 1 1 calc R . .
C41 C 0.0120(5) 0.2977(4) 0.8086(4) 0.031(2) Uani 1 1 d . . .
C42 C -0.0621(5) 0.3155(5) 0.8164(4) 0.042(3) Uani 1 1 d . . .
C43 C -0.1098(6) 0.3590(6) 0.7701(4) 0.064(3) Uani 1 1 d . . .
H43A H -0.1567 0.3700 0.7754 0.096 Uiso 1 1 calc R . .
H43B H -0.1212 0.3347 0.7353 0.096 Uiso 1 1 calc R . .
H43C H -0.0829 0.4011 0.7693 0.096 Uiso 1 1 calc R . .
C44 C -0.0400(6) 0.3492(5) 0.8720(4) 0.061(3) Uani 1 1 d . . .
H44A H -0.0096 0.3177 0.9005 0.091 Uiso 1 1 calc R . .
H44B H -0.0853 0.3614 0.8790 0.091 Uiso 1 1 calc R . .
H44C H -0.0108 0.3902 0.8725 0.091 Uiso 1 1 calc R . .
C45 C -0.1013(7) 0.2512(5) 0.8166(5) 0.072(4) Uani 1 1 d . . .
H45A H -0.0700 0.2228 0.8471 0.108 Uiso 1 1 calc R . .
H45B H -0.1111 0.2274 0.7817 0.108 Uiso 1 1 calc R . .
H45C H -0.1490 0.2608 0.8210 0.108 Uiso 1 1 calc R . .
C51 C 0.0066(5) 0.0052(4) 0.7905(4) 0.027(2) Uani 1 1 d . . .
C52 C -0.0683(6) -0.0177(6) 0.7978(4) 0.051(3) Uani 1 1 d . . .
C53 C -0.1246(5) -0.0463(5) 0.7474(4) 0.050(3) Uani 1 1 d . . .
H53A H -0.1042 -0.0871 0.7365 0.075 Uiso 1 1 calc R . .
H53B H -0.1371 -0.0127 0.7177 0.075 Uiso 1 1 calc R . .
H53C H -0.1700 -0.0582 0.7544 0.075 Uiso 1 1 calc R . .
C54 C -0.0986(6) 0.0482(7) 0.8165(5) 0.086(4) Uani 1 1 d . . .
H54A H -0.1455 0.0378 0.8219 0.128 Uiso 1 1 calc R . .
H54B H -0.1080 0.0833 0.7882 0.128 Uiso 1 1 calc R . .
H54C H -0.0614 0.0647 0.8512 0.128 Uiso 1 1 calc R . .
C55 C -0.0478(6) -0.0690(6) 0.8442(4) 0.101(5) Uani 1 1 d . . .
H55A H -0.0288 -0.1104 0.8331 0.152 Uiso 1 1 calc R . .
H55B H -0.0924 -0.0798 0.8526 0.152 Uiso 1 1 calc R . .
H55C H -0.0090 -0.0499 0.8769 0.152 Uiso 1 1 calc R . .
C61 C 0.1360(5) 0.4375(5) 0.8281(4) 0.037(3) Uani 1 1 d . . .
C62 C 0.1346(6) 0.5127(4) 0.8415(4) 0.047(3) Uani 1 1 d . . .
C63 C 0.0695(9) 0.5442(5) 0.7944(5) 0.122(7) Uani 1 1 d . . .
H63A H 0.0664 0.5927 0.8014 0.183 Uiso 1 1 calc R . .
H63B H 0.0225 0.5219 0.7917 0.183 Uiso 1 1 calc R . .
H63C H 0.0778 0.5381 0.7598 0.183 Uiso 1 1 calc R . .
C64 C 0.2081(6) 0.5411(5) 0.8489(6) 0.106(5) Uani 1 1 d . . .
H64A H 0.2087 0.5895 0.8577 0.158 Uiso 1 1 calc R . .
H64B H 0.2181 0.5353 0.8150 0.158 Uiso 1 1 calc R . .
H64C H 0.2468 0.5175 0.8792 0.158 Uiso 1 1 calc R . .
C65 C 0.1187(9) 0.5247(5) 0.8929(4) 0.112(6) Uani 1 1 d . . .
H65A H 0.1181 0.5736 0.8996 0.168 Uiso 1 1 calc R . .
H65B H 0.1578 0.5031 0.9241 0.168 Uiso 1 1 calc R . .
H65C H 0.0697 0.5052 0.8886 0.168 Uiso 1 1 calc R . .
C71 C 0.1872(5) 0.2588(5) 0.9877(4) 0.037(3) Uani 1 1 d . . .
C72 C 0.1754(6) 0.2811(5) 1.0411(4) 0.044(3) Uani 1 1 d . . .
C73 C 0.1102(8) 0.2415(6) 1.0437(5) 0.119(6) Uani 1 1 d . . .
H73A H 0.1010 0.2541 1.0770 0.178 Uiso 1 1 calc R . .
H73B H 0.1213 0.1929 1.0446 0.178 Uiso 1 1 calc R . .
H73C H 0.0655 0.2516 1.0112 0.178 Uiso 1 1 calc R . .
C74 C 0.2477(7) 0.2662(7) 1.0889(4) 0.106(5) Uani 1 1 d . . .
H74A H 0.2423 0.2794 1.1234 0.159 Uiso 1 1 calc R . .
H74B H 0.2889 0.2919 1.0844 0.159 Uiso 1 1 calc R . .
H74C H 0.2588 0.2175 1.0898 0.159 Uiso 1 1 calc R . .
C75 C 0.1579(10) 0.3557(7) 1.0414(5) 0.131(7) Uani 1 1 d . . .
H75A H 0.1509 0.3670 1.0758 0.196 Uiso 1 1 calc R . .
H75B H 0.1118 0.3661 1.0101 0.196 Uiso 1 1 calc R . .
H75C H 0.1995 0.3824 1.0386 0.196 Uiso 1 1 calc R . .
C81 C 0.4654(5) 0.4528(4) 0.8328(4) 0.029(2) Uani 1 1 d . . .
C82 C 0.4968(6) 0.5157(4) 0.8669(4) 0.0389(14) Uani 1 1 d . . .
C83 C 0.4272(6) 0.5555(4) 0.8672(4) 0.052(3) Uani 1 1 d . . .
H83A H 0.3954 0.5673 0.8294 0.077 Uiso 1 1 calc R . .
H83B H 0.4436 0.5970 0.8889 0.077 Uiso 1 1 calc R . .
H83C H 0.3986 0.5272 0.8835 0.077 Uiso 1 1 calc R . .
C84 C 0.5379(6) 0.5577(5) 0.8418(4) 0.059(3) Uani 1 1 d . . .
H84A H 0.5820 0.5329 0.8413 0.088 Uiso 1 1 calc R . .
H84B H 0.5540 0.5996 0.8631 0.088 Uiso 1 1 calc R . .
H84C H 0.5053 0.5689 0.8040 0.088 Uiso 1 1 calc R . .
C85 C 0.5478(5) 0.4957(4) 0.9256(3) 0.051(3) Uani 1 1 d . . .
H85A H 0.5919 0.4714 0.9244 0.077 Uiso 1 1 calc R . .
H85B H 0.5200 0.4662 0.9417 0.077 Uiso 1 1 calc R . .
H85C H 0.5640 0.5366 0.9481 0.077 Uiso 1 1 calc R . .
C91 C 0.3591(5) 0.4760(4) 0.6228(4) 0.034(2) Uani 1 1 d . . .
C92 C 0.3514(5) 0.5505(4) 0.6052(4) 0.0389(14) Uani 1 1 d . . .
C93 C 0.3416(8) 0.5579(4) 0.5478(4) 0.085(5) Uani 1 1 d . . .
H93A H 0.3886 0.5464 0.5429 0.127 Uiso 1 1 calc R . .
H93B H 0.3278 0.6048 0.5361 0.127 Uiso 1 1 calc R . .
H93C H 0.3017 0.5273 0.5254 0.127 Uiso 1 1 calc R . .
C94 C 0.2738(9) 0.5719(6) 0.6110(6) 0.159(8) Uani 1 1 d . . .
H94A H 0.2326 0.5456 0.5851 0.238 Uiso 1 1 calc R . .
H94B H 0.2648 0.6204 0.6030 0.238 Uiso 1 1 calc R . .
H94C H 0.2768 0.5629 0.6487 0.238 Uiso 1 1 calc R . .
C95 C 0.4172(8) 0.5903(5) 0.6426(5) 0.119(6) Uani 1 1 d . . .
H95A H 0.4627 0.5765 0.6365 0.179 Uiso 1 1 calc R . .
H95B H 0.4235 0.5814 0.6810 0.179 Uiso 1 1 calc R . .
H95C H 0.4083 0.6388 0.6349 0.179 Uiso 1 1 calc R . .
C101 C 0.3426(5) 0.3112(5) 0.4901(3) 0.031(2) Uani 1 1 d . A .
C102 C 0.3548(5) 0.3487(4) 0.4420(4) 0.0389(14) Uani 1 1 d . . .
C103 C 0.2926(9) 0.3969(8) 0.4150(6) 0.046(4) Uiso 0.60 1 d P A 1
H10A H 0.2495 0.3721 0.3895 0.068 Uiso 0.60 1 calc PR A 1
H10B H 0.3092 0.4310 0.3946 0.068 Uiso 0.60 1 calc PR A 1
H10C H 0.2780 0.4194 0.4430 0.068 Uiso 0.60 1 calc PR A 1
C104 C 0.3632(10) 0.2929(8) 0.4011(7) 0.036(4) Uiso 0.60 1 d P A 1
H10D H 0.3861 0.2520 0.4218 0.054 Uiso 0.60 1 calc PR A 1
H10E H 0.3952 0.3104 0.3821 0.054 Uiso 0.60 1 calc PR A 1
H10F H 0.3136 0.2817 0.3740 0.054 Uiso 0.60 1 calc PR A 1
C105 C 0.4317(9) 0.3882(8) 0.4712(7) 0.039(4) Uiso 0.60 1 d P A 1
H10G H 0.4732 0.3557 0.4832 0.059 Uiso 0.60 1 calc PR A 1
H10H H 0.4296 0.4129 0.5032 0.059 Uiso 0.60 1 calc PR A 1
H10I H 0.4394 0.4204 0.4452 0.059 Uiso 0.60 1 calc PR A 1
C03' C 0.3319(18) 0.4285(15) 0.4407(13) 0.096(11) Uiso 0.40 1 d P A 2
H03A H 0.3360 0.4428 0.4776 0.145 Uiso 0.40 1 calc PR A 2
H03B H 0.2801 0.4348 0.4151 0.145 Uiso 0.40 1 calc PR A 2
H03C H 0.3657 0.4559 0.4287 0.145 Uiso 0.40 1 calc PR A 2
C04' C 0.329(3) 0.312(2) 0.3947(18) 0.14(2) Uiso 0.40 1 d P A 2
H04A H 0.3502 0.2663 0.4015 0.212 Uiso 0.40 1 calc PR A 2
H04B H 0.3431 0.3343 0.3665 0.212 Uiso 0.40 1 calc PR A 2
H04C H 0.2738 0.3091 0.3819 0.212 Uiso 0.40 1 calc PR A 2
C05' C 0.431(2) 0.3622(18) 0.4555(15) 0.097(14) Uiso 0.40 1 d P A 2
H05A H 0.4592 0.3194 0.4612 0.146 Uiso 0.40 1 calc PR A 2
H05B H 0.4502 0.3892 0.4894 0.146 Uiso 0.40 1 calc PR A 2
H05C H 0.4386 0.3875 0.4255 0.146 Uiso 0.40 1 calc PR A 2
C111 C 0.3511(5) 0.0706(5) 0.4768(3) 0.029(2) Uani 1 1 d . . .
C112 C 0.3631(6) 0.0446(5) 0.4261(4) 0.045(3) Uani 1 1 d . . .
C113 C 0.3760(7) 0.1038(6) 0.3946(4) 0.101(5) Uani 1 1 d . . .
H11A H 0.3295 0.1300 0.3788 0.151 Uiso 1 1 calc R . .
H11B H 0.3914 0.0873 0.3649 0.151 Uiso 1 1 calc R . .
H11C H 0.4155 0.1328 0.4194 0.151 Uiso 1 1 calc R . .
C114 C 0.3003(7) -0.0006(6) 0.3901(4) 0.078(4) Uani 1 1 d . . .
H11D H 0.2536 0.0255 0.3757 0.117 Uiso 1 1 calc R . .
H11E H 0.2937 -0.0389 0.4119 0.117 Uiso 1 1 calc R . .
H11F H 0.3130 -0.0178 0.3593 0.117 Uiso 1 1 calc R . .
C115 C 0.4387(7) 0.0036(6) 0.4496(5) 0.093(4) Uani 1 1 d . . .
H11G H 0.4789 0.0335 0.4725 0.139 Uiso 1 1 calc R . .
H11H H 0.4516 -0.0138 0.4190 0.139 Uiso 1 1 calc R . .
H11I H 0.4328 -0.0344 0.4718 0.139 Uiso 1 1 calc R . .
C121 C 0.3531(5) -0.1209(4) 0.5787(3) 0.026(2) Uani 1 1 d . . .
C122 C 0.3513(5) -0.1904(4) 0.5498(3) 0.030(2) Uani 1 1 d . . .
C123 C 0.2834(5) -0.2265(4) 0.5543(4) 0.061(3) Uani 1 1 d . . .
H12A H 0.2776 -0.2711 0.5366 0.092 Uiso 1 1 calc R . .
H12B H 0.2382 -0.1994 0.5361 0.092 Uiso 1 1 calc R . .
H12C H 0.2907 -0.2324 0.5932 0.092 Uiso 1 1 calc R . .
C124 C 0.3444(6) -0.1776(5) 0.4921(4) 0.071(4) Uani 1 1 d . . .
H12D H 0.3425 -0.2209 0.4733 0.106 Uiso 1 1 calc R . .
H12E H 0.3878 -0.1514 0.4920 0.106 Uiso 1 1 calc R . .
H12F H 0.2983 -0.1519 0.4730 0.106 Uiso 1 1 calc R . .
C125 C 0.4220(5) -0.2314(4) 0.5793(4) 0.041(3) Uani 1 1 d . . .
H12G H 0.4193 -0.2748 0.5604 0.061 Uiso 1 1 calc R . .
H12H H 0.4264 -0.2398 0.6174 0.061 Uiso 1 1 calc R . .
H12I H 0.4660 -0.2060 0.5793 0.061 Uiso 1 1 calc R . .
C131 C 0.5434(5) -0.0248(4) 0.7498(3) 0.019(2) Uani 1 1 d . B .
C132 C 0.6227(5) -0.0358(5) 0.7521(3) 0.037(3) Uani 1 1 d . . .
C133 C 0.6745(8) 0.0225(7) 0.7907(5) 0.031(4) Uiso 0.60 1 d P B 1
H13D H 0.6661 0.0653 0.7702 0.047 Uiso 0.60 1 calc PR B 1
H13E H 0.7274 0.0094 0.8018 0.047 Uiso 0.60 1 calc PR B 1
H13F H 0.6616 0.0282 0.8234 0.047 Uiso 0.60 1 calc PR B 1
C134 C 0.6328(9) -0.0392(8) 0.6979(6) 0.033(4) Uiso 0.60 1 d P B 1
H13G H 0.5837 -0.0369 0.6679 0.049 Uiso 0.60 1 calc PR B 1
H13H H 0.6577 -0.0819 0.6955 0.049 Uiso 0.60 1 calc PR B 1
H13I H 0.6638 -0.0009 0.6949 0.049 Uiso 0.60 1 calc PR B 1
C135 C 0.6474(10) -0.1047(8) 0.7813(7) 0.047(5) Uiso 0.60 1 d P B 1
H13J H 0.6231 -0.1415 0.7557 0.071 Uiso 0.60 1 calc PR B 1
H13K H 0.6327 -0.1072 0.8134 0.071 Uiso 0.60 1 calc PR B 1
H13L H 0.7020 -0.1091 0.7931 0.071 Uiso 0.60 1 calc PR B 1
C33' C 0.6805(19) -0.0475(17) 0.8162(13) 0.110(13) Uiso 0.40 1 d P B 2
H33D H 0.6955 -0.0034 0.8342 0.164 Uiso 0.40 1 calc PR B 2
H33E H 0.7251 -0.0720 0.8164 0.164 Uiso 0.40 1 calc PR B 2
H33F H 0.6552 -0.0739 0.8361 0.164 Uiso 0.40 1 calc PR B 2
C34' C 0.6324(16) -0.0086(13) 0.6990(11) 0.046(8) Uiso 0.40 1 d P B 2
H34D H 0.5851 -0.0140 0.6676 0.069 Uiso 0.40 1 calc PR B 2
H34E H 0.6721 -0.0343 0.6924 0.069 Uiso 0.40 1 calc PR B 2
H34F H 0.6461 0.0395 0.7038 0.069 Uiso 0.40 1 calc PR B 2
C35' C 0.6193(19) -0.1143(16) 0.7387(14) 0.107(12) Uiso 0.40 1 d P B 2
H35D H 0.5845 -0.1220 0.7009 0.161 Uiso 0.40 1 calc PR B 2
H35E H 0.6017 -0.1391 0.7642 0.161 Uiso 0.40 1 calc PR B 2
H35F H 0.6694 -0.1303 0.7427 0.161 Uiso 0.40 1 calc PR B 2
C141 C 0.4327(5) -0.1517(4) 0.7849(4) 0.027(2) Uani 1 1 d . C .
C142 C 0.4418(6) -0.2283(4) 0.8040(4) 0.059(3) Uani 1 1 d . . .
C143 C 0.4450(12) -0.2361(9) 0.8582(7) 0.061(5) Uiso 0.60 1 d P C 1
H14D H 0.4975 -0.2356 0.8835 0.092 Uiso 0.60 1 calc PR C 1
H14E H 0.4218 -0.2794 0.8616 0.092 Uiso 0.60 1 calc PR C 1
H14F H 0.4178 -0.1988 0.8674 0.092 Uiso 0.60 1 calc PR C 1
C144 C 0.5310(10) -0.2444(9) 0.8071(7) 0.070(6) Uiso 0.60 1 d P C 1
H14G H 0.5430 -0.2140 0.7817 0.105 Uiso 0.60 1 calc PR C 1
H14H H 0.5346 -0.2916 0.7966 0.105 Uiso 0.60 1 calc PR C 1
H14I H 0.5665 -0.2366 0.8446 0.105 Uiso 0.60 1 calc PR C 1
C145 C 0.3909(9) -0.2711(8) 0.7575(6) 0.048(5) Uiso 0.60 1 d P C 1
H14J H 0.4162 -0.2817 0.7320 0.072 Uiso 0.60 1 calc PR C 1
H14K H 0.3445 -0.2462 0.7380 0.072 Uiso 0.60 1 calc PR C 1
H14L H 0.3790 -0.3134 0.7723 0.072 Uiso 0.60 1 calc PR C 1
C43' C 0.3686(13) -0.2361(11) 0.8211(9) 0.047(7) Uiso 0.40 1 d P C 2
H43D H 0.3297 -0.2041 0.7997 0.071 Uiso 0.40 1 calc PR C 2
H43E H 0.3828 -0.2263 0.8604 0.071 Uiso 0.40 1 calc PR C 2
H43F H 0.3493 -0.2825 0.8136 0.071 Uiso 0.40 1 calc PR C 2
C44' C 0.5041(14) -0.2349(12) 0.8554(9) 0.048(7) Uiso 0.40 1 d P C 2
H44D H 0.5512 -0.2297 0.8491 0.072 Uiso 0.40 1 calc PR C 2
H44E H 0.5027 -0.2798 0.8711 0.072 Uiso 0.40 1 calc PR C 2
H44F H 0.5008 -0.1998 0.8810 0.072 Uiso 0.40 1 calc PR C 2
C45' C 0.4368(13) -0.2720(11) 0.7630(9) 0.037(6) Uiso 0.40 1 d P C 2
H45D H 0.4812 -0.2671 0.7530 0.056 Uiso 0.40 1 calc PR C 2
H45E H 0.3916 -0.2619 0.7309 0.056 Uiso 0.40 1 calc PR C 2
H45F H 0.4342 -0.3185 0.7753 0.056 Uiso 0.40 1 calc PR C 2
C151 C 0.5618(5) 0.0138(4) 0.9099(3) 0.026(2) Uani 1 1 d . . .
C152 C 0.6213(5) -0.0241(4) 0.9576(3) 0.037(2) Uani 1 1 d . . .
C153 C 0.6023(7) -0.0035(6) 1.0082(4) 0.082(5) Uani 1 1 d . . .
H15D H 0.6092 0.0455 1.0142 0.123 Uiso 1 1 calc R . .
H15E H 0.6356 -0.0276 1.0408 0.123 Uiso 1 1 calc R . .
H15F H 0.5500 -0.0154 1.0017 0.123 Uiso 1 1 calc R . .
C154 C 0.6133(5) -0.1005(4) 0.9466(4) 0.065(3) Uani 1 1 d . . .
H15G H 0.6258 -0.1112 0.9144 0.097 Uiso 1 1 calc R . .
H15H H 0.5615 -0.1143 0.9398 0.097 Uiso 1 1 calc R . .
H15I H 0.6475 -0.1249 0.9787 0.097 Uiso 1 1 calc R . .
C155 C 0.6991(5) 0.0009(5) 0.9641(5) 0.078(4) Uani 1 1 d . . .
H15J H 0.7028 0.0496 0.9721 0.116 Uiso 1 1 calc R . .
H15K H 0.7079 -0.0073 0.9299 0.116 Uiso 1 1 calc R . .
H15L H 0.7368 -0.0235 0.9944 0.116 Uiso 1 1 calc R . .
C161 C 0.1275(5) -0.1334(5) 0.7953(4) 0.038(3) Uani 1 1 d . D .
C162 C 0.1245(7) -0.2130(4) 0.8014(4) 0.063(4) Uani 1 1 d . . .
C163 C 0.0671(12) -0.2411(10) 0.7573(8) 0.083(6) Uiso 0.60 1 d P D 1
H16A H 0.0868 -0.2552 0.7292 0.125 Uiso 0.60 1 calc PR D 1
H16B H 0.0274 -0.2073 0.7417 0.125 Uiso 0.60 1 calc PR D 1
H16C H 0.0466 -0.2806 0.7697 0.125 Uiso 0.60 1 calc PR D 1
C164 C 0.1980(13) -0.2357(11) 0.7957(9) 0.107(8) Uiso 0.60 1 d P D 1
H16D H 0.2367 -0.2012 0.8117 0.161 Uiso 0.60 1 calc PR D 1
H16E H 0.1898 -0.2416 0.7567 0.161 Uiso 0.60 1 calc PR D 1
H16F H 0.2143 -0.2789 0.8150 0.161 Uiso 0.60 1 calc PR D 1
C165 C 0.1245(12) -0.2298(10) 0.8560(8) 0.068(6) Uiso 0.60 1 d P D 1
H16G H 0.1762 -0.2312 0.8825 0.102 Uiso 0.60 1 calc PR D 1
H16H H 0.1009 -0.2742 0.8547 0.102 Uiso 0.60 1 calc PR D 1
H16I H 0.0963 -0.1952 0.8673 0.102 Uiso 0.60 1 calc PR D 1
C63' C 0.039(2) -0.2217(18) 0.7980(15) 0.114(13) Uiso 0.40 1 d P D 2
H63D H 0.0243 -0.1811 0.8130 0.170 Uiso 0.40 1 calc PR D 2
H63E H 0.0359 -0.2615 0.8194 0.170 Uiso 0.40 1 calc PR D 2
H63F H 0.0063 -0.2277 0.7595 0.170 Uiso 0.40 1 calc PR D 2
C64' C 0.1279(15) -0.2480(11) 0.7562(9) 0.044(6) Uiso 0.40 1 d P D 2
H64D H 0.1792 -0.2463 0.7566 0.066 Uiso 0.40 1 calc PR D 2
H64E H 0.0935 -0.2271 0.7224 0.066 Uiso 0.40 1 calc PR D 2
H64F H 0.1134 -0.2954 0.7579 0.066 Uiso 0.40 1 calc PR D 2
C65' C 0.1660(17) -0.2336(14) 0.8537(11) 0.060(9) Uiso 0.40 1 d P D 2
H65D H 0.2195 -0.2280 0.8604 0.089 Uiso 0.40 1 calc PR D 2
H65E H 0.1554 -0.2815 0.8580 0.089 Uiso 0.40 1 calc PR D 2
H65F H 0.1528 -0.2061 0.8801 0.089 Uiso 0.40 1 calc PR D 2
C171 C 0.1808(5) 0.0112(5) 0.9725(3) 0.025(2) Uani 1 1 d . . .
C172 C 0.1642(5) -0.0175(5) 1.0215(3) 0.036(2) Uani 1 1 d . . .
C173 C 0.0901(7) 0.0137(6) 1.0169(5) 0.095(5) Uani 1 1 d . . .
H17A H 0.0753 -0.0033 1.0466 0.143 Uiso 1 1 calc R . .
H17B H 0.0517 0.0015 0.9813 0.143 Uiso 1 1 calc R . .
H17C H 0.0952 0.0632 1.0196 0.143 Uiso 1 1 calc R . .
C174 C 0.1542(7) -0.0923(6) 1.0160(4) 0.091(4) Uani 1 1 d . . .
H17D H 0.1432 -0.1101 1.0472 0.137 Uiso 1 1 calc R . .
H17E H 0.2004 -0.1132 1.0154 0.137 Uiso 1 1 calc R . .
H17F H 0.1125 -0.1029 0.9817 0.137 Uiso 1 1 calc R . .
C175 C 0.2252(8) 0.0005(6) 1.0730(4) 0.106(5) Uani 1 1 d . . .
H17G H 0.2146 -0.0184 1.1041 0.160 Uiso 1 1 calc R . .
H17H H 0.2290 0.0500 1.0765 0.160 Uiso 1 1 calc R . .
H17I H 0.2726 -0.0181 1.0729 0.160 Uiso 1 1 calc R . .
C181 C 0.5522(5) 0.3366(4) 0.7706(4) 0.028(2) Uani 1 1 d . . .
C182 C 0.6345(5) 0.3457(5) 0.7724(4) 0.039(3) Uani 1 1 d . . .
C183 C 0.6458(6) 0.4187(6) 0.7612(5) 0.083(2) Uani 1 1 d . . .
H18A H 0.6968 0.4250 0.7618 0.124 Uiso 1 1 calc R . .
H18B H 0.6383 0.4473 0.7894 0.124 Uiso 1 1 calc R . .
H18C H 0.6095 0.4314 0.7249 0.124 Uiso 1 1 calc R . .
C184 C 0.6485(5) 0.2990(6) 0.7348(5) 0.083(2) Uani 1 1 d . . .
H18D H 0.6999 0.3050 0.7361 0.124 Uiso 1 1 calc R . .
H18E H 0.6131 0.3079 0.6973 0.124 Uiso 1 1 calc R . .
H18F H 0.6419 0.2523 0.7452 0.124 Uiso 1 1 calc R . .
C185 C 0.6885(5) 0.3278(6) 0.8287(5) 0.083(2) Uani 1 1 d . . .
H18G H 0.7400 0.3329 0.8300 0.124 Uiso 1 1 calc R . .
H18H H 0.6802 0.2807 0.8372 0.124 Uiso 1 1 calc R . .
H18I H 0.6806 0.3581 0.8558 0.124 Uiso 1 1 calc R . .
C201 C 0.5626(5) 0.2553(4) 0.9355(3) 0.030(2) Uani 1 1 d . . .
C202 C 0.6123(5) 0.2747(4) 0.9956(3) 0.034(2) Uani 1 1 d . . .
C203 C 0.5708(5) 0.3192(4) 1.0205(3) 0.043(3) Uani 1 1 d . . .
H20A H 0.5295 0.2936 1.0250 0.064 Uiso 1 1 calc R . .
H20B H 0.5505 0.3583 0.9965 0.064 Uiso 1 1 calc R . .
H20C H 0.6050 0.3351 1.0565 0.064 Uiso 1 1 calc R . .
C204 C 0.6412(5) 0.2091(4) 1.0296(3) 0.038(2) Uani 1 1 d . . .
H20D H 0.5990 0.1850 1.0340 0.057 Uiso 1 1 calc R . .
H20E H 0.6780 0.2210 1.0659 0.057 Uiso 1 1 calc R . .
H20F H 0.6650 0.1798 1.0104 0.057 Uiso 1 1 calc R . .
C205 C 0.6771(5) 0.3156(4) 0.9876(4) 0.056(3) Uani 1 1 d . . .
H20G H 0.6566 0.3565 0.9659 0.084 Uiso 1 1 calc R . .
H20H H 0.7018 0.2875 0.9683 0.084 Uiso 1 1 calc R . .
H20I H 0.7137 0.3287 1.0236 0.084 Uiso 1 1 calc R . .
C211 C 0.2304(5) 0.4244(4) 0.7130(3) 0.030(2) Uani 1 1 d . . .
H21A H 0.1902 0.4548 0.7089 0.036 Uiso 1 1 calc R . .
C212 C 0.3409(5) 0.3298(4) 0.8994(4) 0.033(2) Uani 1 1 d . . .
H21B H 0.3880 0.3506 0.9187 0.040 Uiso 1 1 calc R . .
C213 C 0.3338(5) -0.0375(4) 0.8805(3) 0.027(2) Uani 1 1 d . . .
H21C H 0.3807 -0.0590 0.8993 0.032 Uiso 1 1 calc R . .
C214 C 0.2176(4) -0.0984(4) 0.6765(3) 0.022(2) Uani 1 1 d . . .
H21D H 0.1776 -0.1295 0.6708 0.026 Uiso 1 1 calc R . .
O89 O 0.4916(3) 0.1268(3) 0.7007(2) 0.021(3) Uiso 0.848(16) 1 d P . .
O90 O 0.490(2) 0.189(2) 0.7035(15) 0.043(17) Uiso 0.152(16) 1 d P . .

loop_
_atom_site_aniso_label
_atom_site_aniso_U_11
_atom_site_aniso_U_22
_atom_site_aniso_U_33
_atom_site_aniso_U_23
_atom_site_aniso_U_13
_atom_site_aniso_U_12
Dy1 0.01348(17) 0.01300(18) 0.0185(2) 0.00176(18) 0.00236(16) -0.00032(19)
Mn1 0.0190(7) 0.0161(7) 0.0274(7) 0.0039(6) 0.0049(6) -0.0010(6)
Mn2 0.0156(8) 0.0189(7) 0.0295(8) 0.0002(6) 0.0066(6) -0.0018(6)
Mn3 0.0142(8) 0.0200(7) 0.0287(8) -0.0006(6) 0.0046(6) -0.0001(6)
Mn4 0.0176(7) 0.0170(7) 0.0298(8) -0.0040(6) 0.0044(6) 0.0013(6)
Mn5 0.0234(8) 0.0264(7) 0.0253(7) 0.0079(6) 0.0074(6) -0.0022(6)
Mn6 0.0166(7) 0.0191(7) 0.0197(7) 0.0036(5) 0.0042(6) -0.0016(6)
Mn7 0.0151(6) 0.0119(6) 0.0181(6) 0.0017(5) 0.0017(5) 0.0003(6)
Mn8 0.0153(6) 0.0238(8) 0.0194(7) 0.0003(5) -0.0004(5) -0.0002(5)
Mn9 0.0161(7) 0.0189(7) 0.0195(7) -0.0025(5) 0.0043(6) -0.0015(5)
Mn10 0.0248(8) 0.0291(8) 0.0267(7) -0.0059(6) 0.0102(6) 0.0008(6)
Mn11 0.0171(7) 0.0121(6) 0.0200(7) -0.0003(5) 0.0039(6) -0.0007(5)
Mn12 0.0177(6) 0.0218(7) 0.0170(6) 0.0007(5) 0.0046(5) -0.0027(6)
Mn13 0.0153(7) 0.0135(6) 0.0209(7) 0.0021(5) 0.0031(6) 0.0006(5)
Mn14 0.0204(7) 0.0154(7) 0.0258(7) -0.0025(6) 0.0045(6) 0.0009(6)
Mn15 0.0212(7) 0.0280(8) 0.0187(7) 0.0049(5) 0.0048(6) -0.0013(5)
Mn16 0.0207(7) 0.0128(7) 0.0314(8) 0.0038(6) 0.0046(6) -0.0012(5)
Mn17 0.0289(7) 0.0358(9) 0.0233(7) 0.0019(6) 0.0105(6) 0.0000(6)
Mn18 0.0182(7) 0.0156(7) 0.0210(7) 0.0055(5) 0.0018(6) 0.0031(6)
Mn19 0.0208(7) 0.0168(7) 0.0222(7) -0.0028(5) 0.0026(6) -0.0024(6)
Mn20 0.0206(7) 0.0241(7) 0.0188(7) -0.0035(5) 0.0038(6) 0.0015(6)
Mn21 0.0225(8) 0.0210(7) 0.0252(7) 0.0091(6) 0.0051(6) -0.0014(6)
N1 0.017(4) 0.058(7) 0.024(4) -0.012(4) -0.005(3) 0.004(4)
N2 0.033(5) 0.086(8) 0.054(6) -0.054(5) 0.009(5) -0.003(5)
N3 0.036(5) 0.091(7) 0.051(6) 0.001(7) -0.019(5) 0.007(7)
O1 0.017(3) 0.017(3) 0.035(3) -0.007(2) 0.008(3) 0.000(3)
O2 0.014(3) 0.021(3) 0.025(3) 0.002(2) -0.001(3) -0.002(3)
O3 0.017(3) 0.027(3) 0.021(3) 0.004(3) 0.002(2) 0.009(3)
O4 0.015(2) 0.019(3) 0.020(3) 0.005(3) -0.001(2) -0.004(3)
O5 0.014(4) 0.026(3) 0.028(3) 0.000(3) 0.002(3) -0.004(3)
O6 0.019(4) 0.025(3) 0.041(4) -0.001(3) 0.008(3) -0.012(3)
O7 0.015(3) 0.024(3) 0.029(3) -0.001(3) -0.005(3) 0.001(3)
O8 0.016(3) 0.018(3) 0.031(3) 0.006(3) -0.004(3) 0.010(3)
O9 0.017(3) 0.031(3) 0.024(3) -0.002(3) 0.010(3) 0.000(3)
O10 0.016(3) 0.048(4) 0.035(4) -0.009(3) 0.011(3) 0.000(3)
O11 0.027(4) 0.042(4) 0.026(3) 0.001(3) 0.004(3) -0.003(3)
O12 0.030(4) 0.021(3) 0.029(3) 0.006(3) 0.011(3) 0.001(3)
O13 0.016(3) 0.021(3) 0.056(4) -0.016(3) 0.007(3) 0.002(3)
O14 0.031(4) 0.028(4) 0.035(4) -0.004(3) 0.013(3) 0.004(3)
O15 0.037(4) 0.045(4) 0.031(4) -0.011(3) 0.011(3) 0.000(3)
O16 0.044(4) 0.039(4) 0.032(4) -0.003(3) 0.017(3) 0.003(3)
O17 0.028(4) 0.020(3) 0.032(3) 0.000(3) 0.008(3) -0.003(3)
O18 0.026(4) 0.014(3) 0.047(4) -0.003(3) 0.013(3) -0.005(3)
O19 0.022(3) 0.020(3) 0.039(4) 0.005(3) 0.005(3) -0.003(3)
O20 0.034(4) 0.017(3) 0.036(4) 0.014(3) 0.003(3) 0.002(3)
O21 0.033(4) 0.026(3) 0.030(3) 0.004(3) 0.007(3) 0.004(3)
O22 0.036(4) 0.033(4) 0.022(3) 0.008(3) 0.014(3) 0.001(3)
O23 0.026(3) 0.032(3) 0.026(3) -0.004(3) 0.010(3) -0.005(3)
O24 0.022(3) 0.037(4) 0.022(3) -0.010(3) 0.006(3) -0.003(3)
O25 0.020(3) 0.022(3) 0.028(3) -0.005(3) 0.001(3) 0.004(3)
O26 0.019(3) 0.019(3) 0.029(3) -0.006(3) 0.001(3) 0.003(3)
O27 0.018(3) 0.022(3) 0.026(3) 0.003(3) 0.001(3) 0.003(3)
O28 0.019(3) 0.024(3) 0.028(3) 0.005(3) 0.008(3) 0.006(3)
O29 0.027(3) 0.014(3) 0.032(3) 0.005(3) 0.004(3) 0.003(2)
O30 0.035(4) 0.015(3) 0.024(3) 0.005(3) 0.006(3) -0.001(3)
O31 0.021(3) 0.025(3) 0.030(3) 0.015(3) -0.001(3) 0.000(3)
O32 0.017(3) 0.031(3) 0.026(3) 0.002(3) 0.002(3) -0.007(3)
O33 0.032(4) 0.021(3) 0.028(3) 0.010(3) 0.005(3) -0.001(3)
O34 0.031(4) 0.024(3) 0.035(4) -0.002(3) 0.008(3) -0.007(3)
O35 0.051(5) 0.038(4) 0.019(3) 0.008(3) 0.008(3) 0.011(3)
O36 0.027(4) 0.038(4) 0.031(3) 0.013(3) 0.013(3) -0.001(3)
O37 0.024(4) 0.022(3) 0.033(4) 0.008(3) 0.004(3) 0.001(3)
O38 0.013(3) 0.037(4) 0.033(4) 0.005(3) 0.004(3) -0.003(3)
O41 0.027(4) 0.027(3) 0.020(3) -0.006(3) -0.006(3) 0.001(3)
O42 0.017(3) 0.024(3) 0.030(3) -0.003(3) -0.002(3) 0.002(3)
O43 0.029(4) 0.033(4) 0.028(3) -0.012(3) 0.006(3) 0.004(3)
O44 0.025(3) 0.025(3) 0.018(3) -0.013(3) 0.008(3) -0.008(3)
O45 0.028(4) 0.027(3) 0.036(4) 0.021(3) 0.012(3) 0.004(3)
O46 0.017(3) 0.022(3) 0.024(3) 0.007(3) 0.008(3) 0.002(2)
O47 0.025(3) 0.064(5) 0.036(4) 0.014(3) -0.007(3) -0.007(3)
O48 0.020(3) 0.053(4) 0.037(4) 0.009(3) 0.011(3) -0.001(3)
O49 0.024(3) 0.011(3) 0.033(3) -0.001(2) 0.008(3) -0.007(2)
O50 0.022(3) 0.014(3) 0.047(4) -0.010(3) 0.008(3) 0.000(3)
O51 0.035(4) 0.046(4) 0.053(4) 0.007(3) 0.021(4) 0.003(3)
O52 0.033(4) 0.069(5) 0.071(5) 0.032(4) 0.023(4) -0.007(4)
O53 0.015(3) 0.050(4) 0.022(3) 0.009(3) 0.004(3) -0.003(3)
O54 0.035(6) 0.390(19) 0.258(14) -0.271(14) 0.015(7) 0.003(8)
O55 0.030(3) 0.040(4) 0.032(4) -0.013(3) -0.001(3) 0.001(3)
O56 0.017(3) 0.070(5) 0.045(4) -0.027(4) -0.003(3) -0.006(4)
O57 0.023(3) 0.062(5) 0.029(3) 0.007(3) 0.009(3) 0.001(3)
O58 0.021(3) 0.030(3) 0.019(3) -0.003(2) 0.002(3) -0.002(3)
O59 0.015(3) 0.019(3) 0.018(3) 0.007(2) 0.003(2) 0.004(2)
O60 0.012(3) 0.038(3) 0.016(3) -0.004(3) -0.003(2) 0.000(3)
O61 0.019(2) 0.019(3) 0.023(3) 0.002(3) 0.007(2) -0.003(3)
O62 0.016(3) 0.023(3) 0.024(3) 0.002(2) 0.005(3) -0.004(3)
O63 0.017(2) 0.013(3) 0.022(3) 0.002(3) 0.007(2) 0.006(3)
O64 0.014(3) 0.011(3) 0.024(3) -0.001(2) 0.006(3) -0.008(2)
O65 0.012(3) 0.038(4) 0.037(4) 0.014(3) 0.000(3) 0.005(3)
O66 0.012(3) 0.012(3) 0.016(3) 0.000(2) 0.005(2) 0.002(2)
O67 0.021(3) 0.022(3) 0.019(3) 0.014(2) 0.005(3) -0.001(2)
O68 0.006(3) 0.012(3) 0.021(3) 0.008(2) 0.002(2) 0.004(2)
O69 0.010(2) 0.017(3) 0.022(3) -0.004(2) 0.001(2) -0.002(2)
O70 0.012(3) 0.019(3) 0.019(3) -0.001(2) 0.000(2) -0.010(2)
O71 0.016(3) 0.014(3) 0.013(3) 0.005(2) -0.001(2) -0.002(2)
O72 0.022(3) 0.029(3) 0.013(3) 0.012(2) -0.006(3) 0.006(3)
O73 0.025(4) 0.014(3) 0.034(3) 0.001(3) 0.016(3) -0.005(3)
O74 0.030(4) 0.012(3) 0.049(4) 0.012(3) 0.011(3) -0.002(3)
O75 0.022(3) 0.004(3) 0.025(3) -0.002(2) 0.005(3) -0.005(2)
O76 0.019(3) 0.010(3) 0.027(3) -0.006(2) 0.001(3) -0.004(2)
O77 0.021(3) 0.056(4) 0.017(3) 0.004(3) 0.001(3) -0.003(3)
O78 0.015(3) 0.020(3) 0.013(3) 0.000(2) 0.004(2) -0.002(2)
O79 0.016(2) 0.019(3) 0.019(3) 0.008(3) 0.000(2) 0.007(3)
O80 0.018(3) 0.019(3) 0.024(3) -0.004(2) 0.007(3) -0.002(3)
O81 0.015(3) 0.016(3) 0.020(3) 0.002(2) 0.002(2) 0.001(2)
O82 0.017(3) 0.030(3) 0.030(3) -0.010(3) 0.005(3) -0.003(3)
O83 0.017(3) 0.019(3) 0.016(3) 0.001(2) 0.005(2) -0.005(2)
O84 0.011(3) 0.027(3) 0.025(3) -0.005(2) 0.003(3) 0.000(2)
O85 0.022(3) 0.030(3) 0.039(4) 0.014(3) 0.010(3) -0.006(3)
O86 0.012(2) 0.034(3) 0.023(3) -0.003(3) 0.003(2) -0.003(3)
O87 0.020(3) 0.031(3) 0.025(3) -0.007(3) 0.000(3) 0.005(3)
O88 0.045(4) 0.063(5) 0.037(4) -0.021(3) 0.002(3) -0.007(4)
C1 0.024(3) 0.020(3) 0.029(3) 0.000(2) 0.005(2) -0.005(3)
C2 0.035(6) 0.024(5) 0.033(5) -0.018(4) -0.003(5) -0.004(4)
C3 0.051(7) 0.056(7) 0.047(7) -0.016(6) -0.014(6) -0.003(6)
C4 0.029(6) 0.058(7) 0.048(6) -0.027(5) -0.011(5) -0.008(5)
C5 0.081(9) 0.042(7) 0.059(7) 0.019(6) -0.018(7) -0.031(6)
C11 0.024(3) 0.020(3) 0.029(3) 0.000(2) 0.005(2) -0.005(3)
C12 0.024(4) 0.033(5) 0.018(4) -0.008(4) -0.005(4) 0.003(5)
C13 0.057(8) 0.048(6) 0.030(6) 0.025(5) 0.013(5) -0.009(5)
C14 0.014(4) 0.077(7) 0.032(5) -0.003(6) -0.007(4) 0.009(6)
C15 0.034(6) 0.045(6) 0.019(5) -0.004(4) -0.006(4) -0.008(5)
C21 0.024(3) 0.020(3) 0.029(3) 0.000(2) 0.005(2) -0.005(3)
C22 0.004(3) 0.036(5) 0.046(5) -0.011(5) 0.002(4) -0.001(5)
C23 0.009(5) 0.065(8) 0.102(9) -0.013(6) 0.002(6) 0.012(5)
C24 0.018(5) 0.098(10) 0.083(8) 0.031(7) 0.016(5) -0.002(6)
C25 0.015(6) 0.141(12) 0.116(10) -0.074(9) -0.008(6) -0.005(7)
C31 0.021(5) 0.033(6) 0.042(6) 0.005(5) 0.015(5) 0.018(5)
C32 0.031(6) 0.035(5) 0.026(5) 0.013(4) -0.001(5) 0.004(5)
C33 0.061(8) 0.067(8) 0.060(7) 0.045(6) -0.009(6) -0.012(6)
C34 0.090(10) 0.069(8) 0.094(9) 0.012(7) 0.030(8) 0.070(7)
C35 0.050(8) 0.036(6) 0.075(8) 0.018(6) -0.055(6) -0.001(5)
C41 0.031(6) 0.024(5) 0.047(6) -0.009(5) 0.024(5) -0.002(4)
C42 0.020(6) 0.075(8) 0.035(6) -0.007(5) 0.017(5) 0.019(5)
C43 0.025(7) 0.112(10) 0.061(7) 0.000(7) 0.023(6) 0.022(6)
C44 0.051(7) 0.078(8) 0.074(8) -0.013(6) 0.049(7) 0.012(6)
C45 0.060(9) 0.064(8) 0.106(10) -0.023(7) 0.048(8) -0.016(7)
C51 0.021(5) 0.037(6) 0.032(6) 0.010(5) 0.019(5) 0.002(4)
C52 0.028(6) 0.079(8) 0.045(7) 0.018(6) 0.011(5) -0.001(6)
C53 0.023(6) 0.047(7) 0.074(8) 0.002(5) 0.011(6) -0.005(5)
C54 0.019(7) 0.164(14) 0.085(9) -0.004(9) 0.033(7) -0.011(8)
C55 0.047(8) 0.151(12) 0.090(9) 0.073(9) 0.006(7) -0.050(8)
C61 0.011(5) 0.039(6) 0.055(7) -0.036(6) 0.006(5) 0.002(4)
C62 0.060(8) 0.017(5) 0.052(7) -0.009(5) 0.007(6) 0.002(5)
C63 0.215(19) 0.034(7) 0.078(9) -0.012(6) 0.008(11) 0.071(9)
C64 0.065(9) 0.039(7) 0.192(15) -0.053(8) 0.021(10) -0.019(7)
C65 0.228(18) 0.055(8) 0.073(9) -0.033(7) 0.079(11) 0.014(10)
C71 0.028(6) 0.052(7) 0.026(6) -0.007(5) 0.005(5) -0.009(5)
C72 0.061(7) 0.057(7) 0.027(6) -0.011(5) 0.030(5) -0.001(6)
C73 0.142(14) 0.136(13) 0.136(12) -0.089(10) 0.117(11) -0.090(11)
C74 0.088(11) 0.186(15) 0.030(7) -0.042(8) 0.004(7) 0.022(10)
C75 0.25(2) 0.111(12) 0.062(9) -0.030(8) 0.098(12) 0.020(13)
C81 0.020(5) 0.029(6) 0.034(6) 0.000(4) 0.006(5) 0.006(4)
C82 0.052(4) 0.017(3) 0.038(3) 0.008(2) 0.006(3) -0.004(3)
C83 0.056(8) 0.025(6) 0.061(7) -0.012(5) 0.006(6) -0.002(5)
C84 0.063(8) 0.040(6) 0.054(7) -0.010(5) -0.002(6) -0.004(6)
C85 0.060(7) 0.027(5) 0.045(6) -0.012(5) -0.005(5) -0.004(5)
C91 0.031(6) 0.026(5) 0.049(6) 0.010(5) 0.020(5) 0.002(5)
C92 0.052(4) 0.017(3) 0.038(3) 0.008(2) 0.006(3) -0.004(3)
C93 0.184(15) 0.011(5) 0.062(8) 0.010(5) 0.048(9) -0.010(7)
C94 0.206(18) 0.066(9) 0.252(19) 0.086(11) 0.140(16) 0.104(11)
C95 0.170(15) 0.017(6) 0.133(12) 0.021(7) 0.012(11) -0.028(8)
C101 0.023(5) 0.036(6) 0.028(5) 0.013(4) 0.003(4) 0.006(4)
C102 0.052(4) 0.017(3) 0.038(3) 0.008(2) 0.006(3) -0.004(3)
C111 0.032(6) 0.039(6) 0.025(5) -0.002(4) 0.020(5) 0.010(5)
C112 0.058(7) 0.053(7) 0.031(6) 0.008(5) 0.027(5) -0.001(6)
C113 0.165(14) 0.112(11) 0.049(7) -0.011(7) 0.069(9) -0.019(10)
C114 0.094(10) 0.100(10) 0.036(6) -0.037(6) 0.019(7) -0.014(8)
C115 0.094(10) 0.126(12) 0.086(9) -0.008(8) 0.066(8) 0.034(9)
C121 0.037(6) 0.014(5) 0.032(5) -0.006(4) 0.019(5) -0.015(4)
C122 0.030(5) 0.028(5) 0.028(5) -0.014(4) 0.005(4) 0.008(4)
C123 0.025(6) 0.033(6) 0.110(9) -0.028(6) 0.006(6) -0.001(5)
C124 0.102(10) 0.041(7) 0.054(7) -0.019(5) 0.010(7) 0.016(6)
C125 0.038(6) 0.028(5) 0.050(6) -0.005(4) 0.008(5) 0.014(4)
C131 0.029(6) 0.013(4) 0.021(5) 0.004(4) 0.015(4) -0.003(4)
C132 0.011(5) 0.074(7) 0.023(5) -0.009(5) 0.004(4) 0.009(5)
C141 0.020(5) 0.013(5) 0.037(6) 0.000(4) -0.003(4) 0.007(4)
C142 0.090(9) 0.022(6) 0.050(7) -0.008(5) 0.009(7) -0.013(6)
C151 0.023(5) 0.025(5) 0.030(5) 0.009(4) 0.010(4) 0.004(4)
C152 0.025(5) 0.038(6) 0.027(5) 0.018(4) -0.015(4) -0.005(4)
C153 0.093(11) 0.110(10) 0.019(6) 0.010(6) -0.007(6) 0.044(8)
C154 0.055(7) 0.038(6) 0.077(8) 0.022(6) -0.006(6) 0.020(6)
C155 0.017(6) 0.063(8) 0.119(10) 0.048(7) -0.014(6) 0.005(5)
C161 0.016(5) 0.060(7) 0.030(6) 0.012(5) 0.000(5) -0.007(5)
C162 0.121(12) 0.012(5) 0.038(6) 0.011(4) 0.007(7) -0.023(6)
C171 0.024(5) 0.031(6) 0.019(5) 0.007(4) 0.009(4) 0.001(4)
C172 0.045(6) 0.041(6) 0.027(5) 0.015(5) 0.019(5) 0.011(5)
C173 0.099(11) 0.111(11) 0.127(11) 0.057(9) 0.102(9) 0.050(9)
C174 0.137(13) 0.078(9) 0.085(9) 0.052(7) 0.073(9) 0.013(8)
C175 0.117(13) 0.148(13) 0.046(8) 0.022(8) 0.020(8) -0.061(10)
C181 0.020(5) 0.016(5) 0.047(6) 0.006(4) 0.010(5) -0.001(4)
C182 0.034(6) 0.032(6) 0.047(6) -0.015(5) 0.010(5) -0.027(5)
C183 0.020(4) 0.117(6) 0.122(6) -0.011(5) 0.040(4) -0.020(4)
C184 0.020(4) 0.117(6) 0.122(6) -0.011(5) 0.040(4) -0.020(4)
C185 0.020(4) 0.117(6) 0.122(6) -0.011(5) 0.040(4) -0.020(4)
C201 0.023(5) 0.034(5) 0.018(5) 0.004(4) -0.011(4) -0.010(4)
C202 0.030(5) 0.041(6) 0.023(5) -0.015(4) 0.001(4) -0.007(5)
C203 0.061(7) 0.038(6) 0.015(5) -0.010(4) -0.003(5) -0.005(5)
C204 0.048(6) 0.026(5) 0.030(5) -0.002(4) 0.003(5) 0.000(5)
C205 0.042(7) 0.030(6) 0.068(7) -0.014(5) -0.014(6) -0.019(5)
C211 0.024(5) 0.033(6) 0.028(5) 0.001(4) 0.002(4) 0.007(4)
C212 0.024(6) 0.020(5) 0.047(6) 0.001(5) 0.003(5) -0.004(4)
C213 0.026(6) 0.028(5) 0.019(5) 0.015(4) 0.000(4) 0.004(4)
C214 0.015(5) 0.016(5) 0.031(5) 0.004(4) 0.005(4) -0.001(4)

loop_
_atom_type_symbol
_atom_type_description
_atom_type_scat_dispersion_real
_atom_type_scat_dispersion_imag
_atom_type_scat_source
C C 0.0033 0.0016 'International Tables Vol C Tables 4.2.6.8 and 6.1.1.4'
H H 0.0000 0.0000 'International Tables Vol C Tables 4.2.6.8 and 6.1.1.4'
N N 0.0061 0.0033 'International Tables Vol C Tables 4.2.6.8 and 6.1.1.4'
O O 0.0106 0.0060 'International Tables Vol C Tables 4.2.6.8 and 6.1.1.4'
Mn Mn 0.3368 0.7283 'International Tables Vol C Tables 4.2.6.8 and 6.1.1.4'
Dy Dy -0.1892 4.4098 'International Tables Vol C Tables 4.2.6.8 and 6.1.1.4'

loop_
_geom_angle_atom_site_label_1
_geom_angle_atom_site_label_2
_geom_angle_atom_site_label_3
_geom_angle
O70 Dy1 O66 69.51(15)
O70 Dy1 O64 90.85(18)
O66 Dy1 O64 154.05(16)
O70 Dy1 O62 151.18(17)
O66 Dy1 O62 88.92(17)
O64 Dy1 O62 102.66(14)
O70 Dy1 O3 76.10(16)
O66 Dy1 O3 78.10(16)
O64 Dy1 O3 80.85(17)
O62 Dy1 O3 81.02(17)
O70 Dy1 O63 131.03(16)
O66 Dy1 O63 129.10(16)
O64 Dy1 O63 76.53(16)
O62 Dy1 O63 77.36(16)
O3 Dy1 O63 144.20(14)
O70 Dy1 O71 67.95(16)
O66 Dy1 O71 102.52(17)
O64 Dy1 O71 84.50(17)
O62 Dy1 O71 137.87(16)
O3 Dy1 O71 140.80(16)
O63 Dy1 O71 63.89(15)
O70 Dy1 O68 102.87(17)
O66 Dy1 O68 67.29(16)
O64 Dy1 O68 136.06(16)
O62 Dy1 O68 85.01(17)
O3 Dy1 O68 142.81(17)
O63 Dy1 O68 62.89(16)
O71 Dy1 O68 63.57(13)
O70 Dy1 Mn12 34.85(12)
O66 Dy1 Mn12 34.83(12)
O64 Dy1 Mn12 124.72(13)
O62 Dy1 Mn12 122.44(13)
O3 Dy1 Mn12 76.89(11)
O63 Dy1 Mn12 138.91(10)
O71 Dy1 Mn12 82.20(12)
O68 Dy1 Mn12 82.06(12)
O70 Dy1 Mn11 33.23(12)
O66 Dy1 Mn11 89.22(12)
O64 Dy1 Mn11 82.25(13)
O62 Dy1 Mn11 171.91(12)
O3 Dy1 Mn11 106.28(12)
O63 Dy1 Mn11 97.80(11)
O71 Dy1 Mn11 35.38(12)
O68 Dy1 Mn11 87.02(11)
Mn12 Dy1 Mn11 57.46(3)
O70 Dy1 Mn13 88.95(12)
O66 Dy1 Mn13 32.65(11)
O64 Dy1 Mn13 170.51(12)
O62 Dy1 Mn13 81.76(13)
O3 Dy1 Mn13 108.29(13)
O63 Dy1 Mn13 96.50(11)
O71 Dy1 Mn13 86.63(12)
O68 Dy1 Mn13 35.21(11)
Mn12 Dy1 Mn13 57.05(3)
Mn11 Dy1 Mn13 92.47(3)
O70 Dy1 Mn6 99.08(12)
O66 Dy1 Mn6 127.10(12)
O64 Dy1 Mn6 71.14(12)
O62 Dy1 Mn6 109.32(12)
O3 Dy1 Mn6 151.57(13)
O63 Dy1 Mn6 31.99(11)
O71 Dy1 Mn6 33.52(12)
O68 Dy1 Mn6 65.59(11)
Mn12 Dy1 Mn6 115.20(3)
Mn11 Dy1 Mn6 65.90(3)
Mn13 Dy1 Mn6 99.52(3)
O64 Mn1 O67 93.0(2)
O64 Mn1 O33 173.3(3)
O67 Mn1 O33 89.5(2)
O64 Mn1 O2 93.3(2)
O67 Mn1 O2 172.7(2)
O33 Mn1 O2 83.9(2)
O64 Mn1 O49 95.3(2)
O67 Mn1 O49 95.4(2)
O33 Mn1 O49 90.6(2)
O2 Mn1 O49 87.7(2)
O64 Mn1 O12 82.4(2)
O67 Mn1 O12 92.9(2)
O33 Mn1 O12 91.3(2)
O2 Mn1 O12 84.3(2)
O49 Mn1 O12 171.6(2)
O64 Mn1 Mn2 36.97(17)
O67 Mn1 Mn2 104.41(17)
O33 Mn1 Mn2 136.37(18)
O2 Mn1 Mn2 78.64(16)
O49 Mn1 Mn2 127.77(14)
O12 Mn1 Mn2 47.69(13)
O64 Mn2 O1 94.3(2)
O64 Mn2 O61 90.45(19)
O1 Mn2 O61 174.1(2)
O64 Mn2 O6 178.5(2)
O1 Mn2 O6 86.2(2)
O61 Mn2 O6 89.0(2)
O64 Mn2 O4 93.79(19)
O1 Mn2 O4 90.2(2)
O61 Mn2 O4 85.99(19)
O6 Mn2 O4 84.8(2)
O64 Mn2 O12 85.8(2)
O1 Mn2 O12 86.1(2)
O61 Mn2 O12 97.8(2)
O6 Mn2 O12 95.6(2)
O4 Mn2 O12 176.2(2)
O64 Mn2 Mn1 37.15(15)
O1 Mn2 Mn1 80.04(16)
O61 Mn2 Mn1 105.88(14)
O6 Mn2 Mn1 144.30(17)
O4 Mn2 Mn1 127.60(13)
O12 Mn2 Mn1 50.97(16)
O64 Mn2 Mn3 99.39(15)
O1 Mn2 Mn3 135.22(17)
O61 Mn2 Mn3 40.06(14)
O6 Mn2 Mn3 79.34(16)
O4 Mn2 Mn3 46.76(13)
O12 Mn2 Mn3 137.07(15)
Mn1 Mn2 Mn3 132.24(6)
O64 Mn2 Dy1 34.93(14)
O1 Mn2 Dy1 114.47(17)
O61 Mn2 Dy1 68.01(13)
O6 Mn2 Dy1 143.70(16)
O4 Mn2 Dy1 66.55(11)
O12 Mn2 Dy1 114.45(16)
Mn1 Mn2 Dy1 71.33(4)
Mn3 Mn2 Dy1 64.91(4)
O62 Mn3 O7 94.6(2)
O62 Mn3 O5 178.6(2)
O7 Mn3 O5 85.6(2)
O62 Mn3 O61 91.6(2)
O7 Mn3 O61 173.0(2)
O5 Mn3 O61 88.1(2)
O62 Mn3 O4 94.9(2)
O7 Mn3 O4 91.6(2)
O5 Mn3 O4 83.7(2)
O61 Mn3 O4 84.65(19)
O62 Mn3 O9 84.9(2)
O7 Mn3 O9 86.8(2)
O5 Mn3 O9 96.6(2)
O61 Mn3 O9 97.0(2)
O4 Mn3 O9 178.3(2)
O62 Mn3 Mn4 36.65(16)
O7 Mn3 Mn4 80.96(17)
O5 Mn3 Mn4 144.76(17)
O61 Mn3 Mn4 105.98(13)
O4 Mn3 Mn4 128.87(13)
O9 Mn3 Mn4 50.48(15)
O62 Mn3 Mn2 100.67(17)
O7 Mn3 Mn2 135.83(17)
O5 Mn3 Mn2 78.22(16)
O61 Mn3 Mn2 39.17(14)
O4 Mn3 Mn2 46.30(13)
O9 Mn3 Mn2 135.36(15)
Mn4 Mn3 Mn2 132.34(6)
O62 Mn3 Dy1 35.58(16)
O7 Mn3 Dy1 115.54(19)
O5 Mn3 Dy1 143.17(16)
O61 Mn3 Dy1 68.29(13)
O4 Mn3 Dy1 66.86(11)
O9 Mn3 Dy1 113.53(15)
Mn4 Mn3 Dy1 71.29(4)
Mn2 Mn3 Dy1 65.56(4)
O62 Mn4 O59 94.7(2)
O62 Mn4 O8 93.5(2)
O59 Mn4 O8 171.2(2)
O62 Mn4 O13 173.2(2)
O59 Mn4 O13 89.2(2)
O8 Mn4 O13 82.4(2)
O62 Mn4 O73 96.0(2)
O59 Mn4 O73 93.3(2)
O8 Mn4 O73 89.1(2)
O13 Mn4 O73 89.4(2)
O62 Mn4 O9 83.0(2)
O59 Mn4 O9 93.1(2)
O8 Mn4 O9 84.6(2)
O13 Mn4 O9 91.2(2)
O73 Mn4 O9 173.6(2)
O62 Mn4 Mn3 36.91(18)
O59 Mn4 Mn3 105.81(16)
O8 Mn4 Mn3 78.97(16)
O13 Mn4 Mn3 136.42(18)
O73 Mn4 Mn3 129.01(14)
O9 Mn4 Mn3 48.29(13)
O67 Mn5 O60 82.3(2)
O67 Mn5 O36 177.7(2)
O60 Mn5 O36 95.7(2)
O67 Mn5 O34 93.4(2)
O60 Mn5 O34 171.6(3)
O36 Mn5 O34 88.8(2)
O67 Mn5 O11 93.3(2)
O60 Mn5 O11 100.7(2)
O36 Mn5 O11 86.0(2)
O34 Mn5 O11 86.7(2)
O67 Mn5 O45 92.5(2)
O60 Mn5 O45 86.7(2)
O36 Mn5 O45 88.5(2)
O34 Mn5 O45 86.3(2)
O11 Mn5 O45 171.1(2)
O67 Mn5 Mn6 41.38(16)
O60 Mn5 Mn6 42.05(16)
O36 Mn5 Mn6 136.82(18)
O34 Mn5 Mn6 131.95(19)
O11 Mn5 Mn6 106.92(16)
O45 Mn5 Mn6 81.83(15)
O67 Mn6 O60 84.4(2)
O67 Mn6 O63 98.4(2)
O60 Mn6 O63 91.0(2)
O67 Mn6 O69 178.0(2)
O60 Mn6 O69 95.0(2)
O63 Mn6 O69 83.5(2)
O67 Mn6 O71 98.2(2)
O60 Mn6 O71 176.5(2)
O63 Mn6 O71 86.3(2)
O69 Mn6 O71 82.5(2)
O67 Mn6 O46 90.3(2)
O60 Mn6 O46 93.0(2)
O63 Mn6 O46 170.7(2)
O69 Mn6 O46 87.7(2)
O71 Mn6 O46 89.3(2)
O67 Mn6 Mn5 42.33(15)
O60 Mn6 Mn5 43.28(16)
O63 Mn6 Mn5 104.33(15)
O69 Mn6 Mn5 136.66(14)
O71 Mn6 Mn5 139.73(16)
O46 Mn6 Mn5 84.30(15)
O67 Mn6 Mn9 139.57(17)
O60 Mn6 Mn9 88.87(17)
O63 Mn6 Mn9 41.77(14)
O69 Mn6 Mn9 42.29(14)
O71 Mn6 Mn9 87.63(15)
O46 Mn6 Mn9 129.89(15)
Mn5 Mn6 Mn9 126.11(7)
O67 Mn6 Mn7 138.99(17)
O60 Mn6 Mn7 136.45(17)
O63 Mn6 Mn7 86.35(14)
O69 Mn6 Mn7 41.48(13)
O71 Mn6 Mn7 41.16(15)
O46 Mn6 Mn7 84.93(15)
Mn5 Mn6 Mn7 169.16(6)
Mn9 Mn6 Mn7 61.26(5)
O67 Mn6 Dy1 89.88(15)
O60 Mn6 Dy1 132.56(16)
O63 Mn6 Dy1 43.32(13)
O69 Mn6 Dy1 91.95(14)
O71 Mn6 Dy1 45.45(15)
O46 Mn6 Dy1 134.15(15)
Mn5 Mn6 Dy1 123.24(5)
Mn9 Mn6 Dy1 66.12(4)
Mn7 Mn6 Dy1 65.99(3)
O76 Mn7 O79 98.2(2)
O76 Mn7 O78 80.28(19)
O79 Mn7 O78 95.5(2)
O76 Mn7 O71 172.0(2)
O79 Mn7 O71 89.1(2)
O78 Mn7 O71 95.9(2)
O76 Mn7 O68 97.2(2)
O79 Mn7 O68 89.2(2)
O78 Mn7 O68 175.0(2)
O71 Mn7 O68 86.10(17)
O76 Mn7 O69 91.8(2)
O79 Mn7 O69 166.16(18)
O78 Mn7 O69 95.6(2)
O71 Mn7 O69 81.6(2)
O68 Mn7 O69 80.0(2)
O76 Mn7 Mn8 40.53(15)
O79 Mn7 Mn8 105.82(13)
O78 Mn7 Mn8 40.71(14)
O71 Mn7 Mn8 134.10(15)
O68 Mn7 Mn8 135.89(15)
O69 Mn7 Mn8 87.99(12)
O76 Mn7 Mn6 131.68(17)
O79 Mn7 Mn6 130.08(15)
O78 Mn7 Mn6 94.55(16)
O71 Mn7 Mn6 41.25(15)
O68 Mn7 Mn6 83.85(16)
O69 Mn7 Mn6 40.56(13)
Mn8 Mn7 Mn6 113.27(5)
O76 Mn7 Mn9 93.00(17)
O79 Mn7 Mn9 129.09(15)
O78 Mn7 Mn9 135.40(15)
O71 Mn7 Mn9 84.83(17)
O68 Mn7 Mn9 40.05(15)
O69 Mn7 Mn9 40.17(14)
Mn8 Mn7 Mn9 114.35(5)
Mn6 Mn7 Mn9 57.83(4)
O76 Mn7 Mn11 148.59(17)
O79 Mn7 Mn11 59.09(17)
O78 Mn7 Mn11 80.75(14)
O71 Mn7 Mn11 35.48(16)
O68 Mn7 Mn11 103.36(15)
O69 Mn7 Mn11 114.85(14)
Mn8 Mn7 Mn11 120.07(5)
Mn6 Mn7 Mn11 74.64(4)
Mn9 Mn7 Mn11 117.97(5)
O76 Mn7 Mn13 83.18(15)
O79 Mn7 Mn13 58.90(16)
O78 Mn7 Mn13 146.99(16)
O71 Mn7 Mn13 103.49(14)
O68 Mn7 Mn13 35.85(16)
O69 Mn7 Mn13 113.31(15)
Mn8 Mn7 Mn13 121.54(5)
Mn6 Mn7 Mn13 117.62(5)
Mn9 Mn7 Mn13 73.61(4)
Mn11 Mn7 Mn13 99.83(4)
O76 Mn7 Dy1 140.82(15)
O79 Mn7 Dy1 76.26(12)
O78 Mn7 Dy1 138.44(15)
O71 Mn7 Dy1 44.25(14)
O68 Mn7 Dy1 44.74(15)
O69 Mn7 Dy1 89.94(12)
Mn8 Mn7 Dy1 177.60(5)
Mn6 Mn7 Dy1 64.33(3)
Mn9 Mn7 Dy1 64.54(3)
Mn11 Mn7 Dy1 59.84(3)
Mn13 Mn7 Dy1 60.48(3)
O78 Mn8 O76 79.88(18)
O78 Mn8 O42 175.9(2)
O76 Mn8 O42 97.9(2)
O78 Mn8 O31 96.8(2)
O76 Mn8 O31 176.3(2)
O42 Mn8 O31 85.5(2)
O78 Mn8 O86 98.5(2)
O76 Mn8 O86 90.8(2)
O42 Mn8 O86 84.9(2)
O31 Mn8 O86 87.9(2)
O78 Mn8 O77 90.1(2)
O76 Mn8 O77 95.8(2)
O42 Mn8 O77 86.7(2)
O31 Mn8 O77 86.0(2)
O86 Mn8 O77 169.96(17)
O78 Mn8 Mn7 41.01(15)
O76 Mn8 Mn7 39.83(14)
O42 Mn8 Mn7 136.13(16)
O31 Mn8 Mn7 137.20(16)
O86 Mn8 Mn7 102.78(11)
O77 Mn8 Mn7 87.09(13)
O59 Mn9 O58 83.4(2)
O59 Mn9 O63 98.2(2)
O58 Mn9 O63 91.4(2)
O59 Mn9 O68 97.8(2)
O58 Mn9 O68 177.2(2)
O63 Mn9 O68 85.9(2)
O59 Mn9 O69 178.2(2)
O58 Mn9 O69 97.0(2)
O63 Mn9 O69 83.52(19)
O68 Mn9 O69 81.9(2)
O59 Mn9 O44 89.4(2)
O58 Mn9 O44 92.6(2)
O63 Mn9 O44 171.8(2)
O68 Mn9 O44 90.0(2)
O69 Mn9 O44 88.9(2)
O59 Mn9 Mn10 42.10(15)
O58 Mn9 Mn10 42.44(16)
O63 Mn9 Mn10 103.96(14)
O68 Mn9 Mn10 139.19(15)
O69 Mn9 Mn10 137.93(14)
O44 Mn9 Mn10 83.78(16)
O59 Mn9 Mn6 139.32(17)
O58 Mn9 Mn6 90.44(16)
O63 Mn9 Mn6 41.59(14)
O68 Mn9 Mn6 86.99(15)
O69 Mn9 Mn6 42.44(14)
O44 Mn9 Mn6 131.13(16)
Mn10 Mn9 Mn6 126.53(7)
O59 Mn9 Mn7 138.29(17)
O58 Mn9 Mn7 138.16(17)
O63 Mn9 Mn7 85.95(14)
O68 Mn9 Mn7 40.86(14)
O69 Mn9 Mn7 41.23(14)
O44 Mn9 Mn7 86.28(16)
Mn10 Mn9 Mn7 170.06(6)
Mn6 Mn9 Mn7 60.91(5)
O59 Mn9 Dy1 89.36(15)
O58 Mn9 Dy1 132.27(17)
O63 Mn9 Dy1 43.01(13)
O68 Mn9 Dy1 45.37(15)
O69 Mn9 Dy1 91.63(13)
O44 Mn9 Dy1 134.61(15)
Mn10 Mn9 Dy1 122.29(5)
Mn6 Mn9 Dy1 65.61(4)
Mn7 Mn9 Dy1 65.71(3)
O59 Mn10 O58 82.0(2)
O59 Mn10 O15 177.0(3)
O58 Mn10 O15 95.6(2)
O59 Mn10 O14 93.6(2)
O58 Mn10 O14 172.5(3)
O15 Mn10 O14 88.6(3)
O59 Mn10 O10 94.7(2)
O58 Mn10 O10 99.7(2)
O15 Mn10 O10 87.4(2)
O14 Mn10 O10 86.7(2)
O59 Mn10 O43 89.6(2)
O58 Mn10 O43 88.7(2)
O15 Mn10 O43 88.6(2)
O14 Mn10 O43 85.2(2)
O10 Mn10 O43 171.1(2)
O59 Mn10 Mn9 41.44(15)
O58 Mn10 Mn9 41.59(16)
O15 Mn10 Mn9 135.9(2)
O14 Mn10 Mn9 132.68(18)
O10 Mn10 Mn9 106.83(15)
O43 Mn10 Mn9 81.53(15)
O70 Mn11 O81 173.0(2)
O70 Mn11 O84 95.5(2)
O81 Mn11 O84 80.6(2)
O70 Mn11 O71 89.7(2)
O81 Mn11 O71 92.8(2)
O84 Mn11 O71 165.9(2)
O70 Mn11 O49 97.2(2)
O81 Mn11 O49 89.3(2)
O84 Mn11 O49 98.7(2)
O71 Mn11 O49 93.6(2)
O70 Mn11 Mn14 136.13(17)
O81 Mn11 Mn14 41.19(15)
O84 Mn11 Mn14 41.16(15)
O71 Mn11 Mn14 133.94(15)
O49 Mn11 Mn14 86.15(15)
O70 Mn11 Mn7 93.30(15)
O81 Mn11 Mn7 84.92(15)
O84 Mn11 Mn7 130.90(16)
O71 Mn11 Mn7 35.39(16)
O49 Mn11 Mn7 127.86(15)
Mn14 Mn11 Mn7 118.87(5)
O70 Mn11 Mn12 33.17(16)
O81 Mn11 Mn12 139.95(17)
O84 Mn11 Mn12 83.40(15)
O71 Mn11 Mn12 94.03(14)
O49 Mn11 Mn12 129.52(14)
Mn14 Mn11 Mn12 121.05(5)
Mn7 Mn11 Mn12 78.31(4)
O70 Mn11 Dy1 42.34(16)
O81 Mn11 Dy1 140.96(15)
O84 Mn11 Dy1 137.82(15)
O71 Mn11 Dy1 48.32(15)
O49 Mn11 Dy1 90.24(15)
Mn14 Mn11 Dy1 175.84(5)
Mn7 Mn11 Dy1 65.09(3)
Mn12 Mn11 Dy1 60.10(3)
O66 Mn12 O70 88.63(18)
O66 Mn12 O83 174.3(2)
O70 Mn12 O83 96.8(2)
O66 Mn12 O80 95.1(2)
O70 Mn12 O80 175.7(2)
O83 Mn12 O80 79.4(2)
O66 Mn12 O47 91.4(2)
O70 Mn12 O47 91.4(2)
O83 Mn12 O47 86.8(2)
O80 Mn12 O47 86.5(2)
O66 Mn12 O79 82.53(18)
O70 Mn12 O79 82.86(19)
O83 Mn12 O79 99.74(18)
O80 Mn12 O79 99.65(19)
O47 Mn12 O79 171.72(19)
O66 Mn12 Mn15 134.37(16)
O70 Mn12 Mn15 135.50(16)
O83 Mn12 Mn15 39.98(14)
O80 Mn12 Mn15 40.38(15)
O47 Mn12 Mn15 78.85(15)
O79 Mn12 Mn15 109.42(11)
O66 Mn12 Mn13 33.03(15)
O70 Mn12 Mn13 103.49(16)
O83 Mn12 Mn13 145.51(15)
O80 Mn12 Mn13 80.80(15)
O47 Mn12 Mn13 119.78(16)
O79 Mn12 Mn13 56.41(13)
Mn15 Mn12 Mn13 119.14(5)
O66 Mn12 Mn11 102.91(15)
O70 Mn12 Mn11 32.97(15)
O83 Mn12 Mn11 82.62(14)
O80 Mn12 Mn11 146.93(16)
O47 Mn12 Mn11 120.08(14)
O79 Mn12 Mn11 56.47(13)
Mn15 Mn12 Mn11 120.66(5)
Mn13 Mn12 Mn11 99.57(4)
O66 Mn12 Dy1 44.58(15)
O70 Mn12 Dy1 44.30(16)
O83 Mn12 Dy1 140.96(15)
O80 Mn12 Dy1 139.61(15)
O47 Mn12 Dy1 95.69(15)
O79 Mn12 Dy1 76.04(10)
Mn15 Mn12 Dy1 174.52(4)
Mn13 Mn12 Dy1 63.16(3)
Mn11 Mn12 Dy1 62.44(3)
O66 Mn13 O72 95.9(2)
O66 Mn13 O75 173.2(2)
O72 Mn13 O75 81.8(2)
O66 Mn13 O68 89.0(2)
O72 Mn13 O68 168.3(2)
O75 Mn13 O68 92.2(2)
O66 Mn13 O73 95.1(2)
O72 Mn13 O73 95.8(2)
O75 Mn13 O73 91.5(2)
O68 Mn13 O73 94.4(2)
O66 Mn13 Mn16 136.79(16)
O72 Mn13 Mn16 41.39(15)
O75 Mn13 Mn16 42.05(14)
O68 Mn13 Mn16 134.13(16)
O73 Mn13 Mn16 85.76(14)
O66 Mn13 Mn7 92.84(14)
O72 Mn13 Mn7 133.24(17)
O75 Mn13 Mn7 84.26(14)
O68 Mn13 Mn7 35.56(15)
O73 Mn13 Mn7 129.08(14)
Mn16 Mn13 Mn7 119.75(5)
O66 Mn13 Mn12 33.21(16)
O72 Mn13 Mn12 84.41(16)
O75 Mn13 Mn12 140.00(17)
O68 Mn13 Mn12 94.04(15)
O73 Mn13 Mn12 127.26(14)
Mn16 Mn13 Mn12 121.92(5)
Mn7 Mn13 Mn12 78.36(4)
O66 Mn13 Dy1 41.78(15)
O72 Mn13 Dy1 137.64(16)
O75 Mn13 Dy1 140.16(15)
O68 Mn13 Dy1 48.05(15)
O73 Mn13 Dy1 89.77(14)
Mn16 Mn13 Dy1 175.16(5)
Mn7 Mn13 Dy1 64.69(3)
Mn12 Mn13 Dy1 59.79(3)
O84 Mn14 O81 82.4(2)
O84 Mn14 O25 95.4(2)
O81 Mn14 O25 177.5(2)
O84 Mn14 O29 174.9(3)
O81 Mn14 O29 94.4(2)
O25 Mn14 O29 87.6(2)
O84 Mn14 O27 93.8(2)
O81 Mn14 O27 92.5(2)
O25 Mn14 O27 89.0(2)
O29 Mn14 O27 90.3(2)
O84 Mn14 O50 87.8(2)
O81 Mn14 O50 89.9(2)
O25 Mn14 O50 88.6(2)
O29 Mn14 O50 88.2(2)
O27 Mn14 O50 177.2(2)
O84 Mn14 Mn11 42.14(16)
O81 Mn14 Mn11 42.06(14)
O25 Mn14 Mn11 135.52(16)
O29 Mn14 Mn11 133.78(18)
O27 Mn14 Mn11 103.65(14)
O50 Mn14 Mn11 79.04(14)
O83 Mn15 O80 82.1(2)
O83 Mn15 O23 95.7(2)
O80 Mn15 O23 177.6(2)
O83 Mn15 O22 174.9(2)
O80 Mn15 O22 96.4(2)
O23 Mn15 O22 85.8(2)
O83 Mn15 O53 98.6(2)
O80 Mn15 O53 90.8(2)
O23 Mn15 O53 88.7(2)
O22 Mn15 O53 86.3(2)
O83 Mn15 O48 93.4(2)
O80 Mn15 O48 95.3(2)
O23 Mn15 O48 85.7(2)
O22 Mn15 O48 81.9(2)
O53 Mn15 O48 167.2(2)
O83 Mn15 Mn12 41.37(15)
O80 Mn15 Mn12 41.75(15)
O23 Mn15 Mn12 136.22(16)
O22 Mn15 Mn12 136.12(18)
O53 Mn15 Mn12 103.32(14)
O48 Mn15 Mn12 88.60(15)
O72 Mn16 O75 82.3(2)
O72 Mn16 O19 94.2(2)
O75 Mn16 O19 175.2(2)
O72 Mn16 O18 175.9(3)
O75 Mn16 O18 95.1(2)
O19 Mn16 O18 88.1(2)
O72 Mn16 O37 94.6(2)
O75 Mn16 O37 94.5(2)
O19 Mn16 O37 89.0(2)
O18 Mn16 O37 88.8(2)
O72 Mn16 O74 88.2(2)
O75 Mn16 O74 90.8(2)
O19 Mn16 O74 85.9(2)
O18 Mn16 O74 88.6(2)
O37 Mn16 O74 174.3(2)
O72 Mn16 Mn13 41.82(16)
O75 Mn16 Mn13 42.12(14)
O19 Mn16 Mn13 133.69(16)
O18 Mn16 Mn13 134.88(19)
O37 Mn16 Mn13 105.19(15)
O74 Mn16 Mn13 80.17(14)
O58 Mn17 O60 94.6(2)
O58 Mn17 O16 91.3(2)
O60 Mn17 O16 172.4(3)
O58 Mn17 O35 174.9(2)
O60 Mn17 O35 90.2(2)
O16 Mn17 O35 83.8(2)
O58 Mn17 O55 90.6(2)
O60 Mn17 O55 90.1(2)
O16 Mn17 O55 94.5(2)
O35 Mn17 O55 91.0(2)
O58 Mn17 O57 91.3(2)
O60 Mn17 O57 91.9(2)
O16 Mn17 O57 83.2(2)
O35 Mn17 O57 86.9(2)
O55 Mn17 O57 177.1(2)
O81 Mn18 O78 92.8(2)
O81 Mn18 O32 171.9(2)
O78 Mn18 O32 94.8(2)
O81 Mn18 O30 89.0(2)
O78 Mn18 O30 175.0(2)
O32 Mn18 O30 83.2(2)
O81 Mn18 O28 97.2(2)
O78 Mn18 O28 94.7(2)
O32 Mn18 O28 85.1(2)
O30 Mn18 O28 89.6(2)
O81 Mn18 O46 92.3(2)
O78 Mn18 O46 83.5(2)
O32 Mn18 O46 85.7(2)
O30 Mn18 O46 91.8(2)
O28 Mn18 O46 170.47(19)
O75 Mn19 O76 95.3(2)
O75 Mn19 O41 168.7(2)
O76 Mn19 O41 92.4(2)
O75 Mn19 O17 90.3(2)
O76 Mn19 O17 173.2(2)
O41 Mn19 O17 81.6(2)
O75 Mn19 O38 95.7(2)
O76 Mn19 O38 93.2(2)
O41 Mn19 O38 92.1(2)
O17 Mn19 O38 90.0(2)
O75 Mn19 O44 88.4(2)
O76 Mn19 O44 83.1(2)
O41 Mn19 O44 84.3(2)
O17 Mn19 O44 93.3(2)
O38 Mn19 O44 174.73(19)
O84 Mn20 O83 91.7(2)
O84 Mn20 O26 91.7(2)
O83 Mn20 O26 176.5(2)
O84 Mn20 O24 175.1(2)
O83 Mn20 O24 93.2(2)
O26 Mn20 O24 83.4(2)
O84 Mn20 O82 89.0(2)
O83 Mn20 O82 90.1(2)
O26 Mn20 O82 90.6(2)
O24 Mn20 O82 91.7(2)
O84 Mn20 O87 91.3(2)
O83 Mn20 O87 93.2(2)
O26 Mn20 O87 86.0(2)
O24 Mn20 O87 87.8(2)
O82 Mn20 O87 176.68(19)
O72 Mn21 O80 91.4(2)
O72 Mn21 O20 90.9(2)
O80 Mn21 O20 177.8(2)
O72 Mn21 O21 174.4(2)
O80 Mn21 O21 94.3(2)
O20 Mn21 O21 83.5(2)
O72 Mn21 O65 91.4(2)
O80 Mn21 O65 86.5(2)
O20 Mn21 O65 93.4(2)
O21 Mn21 O65 88.8(2)
O72 Mn21 O85 91.7(2)
O80 Mn21 O85 89.2(2)
O20 Mn21 O85 90.8(2)
O21 Mn21 O85 88.5(2)
O65 Mn21 O85 174.7(2)
O52 N1 O51 124.2(9)
O52 N1 O53 118.3(8)
O51 N1 O53 117.4(8)
O54 N2 O56 120.7(9)
O54 N2 O55 115.7(8)
O56 N2 O55 123.6(8)
O88 N3 O48 118.8(9)
O88 N3 O47 121.1(9)
O48 N3 O47 120.1(8)
C1 O1 Mn2 127.6(5)
C1 O2 Mn1 128.4(5)
C11 O3 Dy1 124.4(5)
C11 O4 Mn2 126.1(5)
C11 O4 Mn3 125.3(5)
Mn2 O4 Mn3 86.95(16)
C21 O5 Mn3 129.0(5)
C21 O6 Mn2 127.3(5)
C31 O7 Mn3 125.8(5)
C31 O8 Mn4 127.4(5)
C41 O9 Mn3 122.7(5)
C41 O9 Mn4 130.0(5)
Mn3 O9 Mn4 81.23(19)
C41 O10 Mn10 121.5(6)
C51 O11 Mn5 121.7(6)
C51 O12 Mn2 121.4(5)
C51 O12 Mn1 127.6(6)
Mn2 O12 Mn1 81.34(19)
C61 O13 Mn4 129.3(6)
C61 O14 Mn10 131.1(6)
C71 O15 Mn10 130.4(6)
C71 O16 Mn17 136.8(6)
C81 O17 Mn19 129.1(5)
C81 O18 Mn16 130.8(5)
C91 O19 Mn16 127.8(5)
C91 O20 Mn21 129.6(5)
C101 O21 Mn21 126.8(5)
C101 O22 Mn15 126.9(6)
C111 O23 Mn15 128.7(6)
C111 O24 Mn20 124.0(5)
C121 O25 Mn14 128.1(5)
C121 O26 Mn20 128.9(5)
C131 O27 Mn14 118.6(5)
C131 O28 Mn18 131.5(5)
C141 O29 Mn14 129.7(5)
C141 O30 Mn18 124.5(5)
C151 O31 Mn8 124.3(5)
C151 O32 Mn18 126.4(5)
C161 O33 Mn1 129.3(6)
C161 O34 Mn5 128.5(6)
C171 O35 Mn17 134.1(5)
C171 O36 Mn5 132.3(5)
C181 O37 Mn16 122.4(6)
C181 O38 Mn19 132.6(5)
C201 O41 Mn19 130.9(5)
C201 O42 Mn8 125.7(5)
C212 O43 Mn10 120.3(5)
C212 O44 Mn9 124.8(6)
C212 O44 Mn19 109.8(5)
Mn9 O44 Mn19 124.1(2)
C213 O45 Mn5 120.1(5)
C213 O46 Mn6 122.6(5)
C213 O46 Mn18 111.3(5)
Mn6 O46 Mn18 125.1(2)
N3 O47 Mn12 117.7(4)
N3 O48 Mn15 113.3(5)
C214 O49 Mn11 118.0(5)
C214 O49 Mn1 118.6(5)
Mn11 O49 Mn1 122.2(2)
C214 O50 Mn14 126.9(5)
N1 O53 Mn15 117.7(4)
N2 O55 Mn17 131.6(5)
Mn9 O58 Mn10 96.0(2)
Mn9 O58 Mn17 131.4(3)
Mn10 O58 Mn17 129.5(3)
Mn9 O59 Mn10 96.5(2)
Mn9 O59 Mn4 135.1(3)
Mn10 O59 Mn4 125.3(3)
Mn6 O60 Mn17 133.2(3)
Mn6 O60 Mn5 94.7(2)
Mn17 O60 Mn5 128.6(3)
Mn2 O61 Mn3 100.77(19)
Mn4 O62 Mn3 106.4(3)
Mn4 O62 Dy1 133.4(3)
Mn3 O62 Dy1 117.1(2)
Mn6 O63 Mn9 96.64(18)
Mn6 O63 Dy1 104.69(19)
Mn9 O63 Dy1 105.1(2)
Mn2 O64 Mn1 105.9(3)
Mn2 O64 Dy1 118.1(2)
Mn1 O64 Dy1 133.5(3)
Mn13 O66 Mn12 113.8(3)
Mn13 O66 Dy1 105.6(2)
Mn12 O66 Dy1 100.59(19)
Mn6 O67 Mn5 96.3(2)
Mn6 O67 Mn1 135.2(3)
Mn5 O67 Mn1 126.3(3)
Mn9 O68 Mn7 99.1(2)
Mn9 O68 Mn13 142.1(3)
Mn7 O68 Mn13 108.6(3)
Mn9 O68 Dy1 102.0(2)
Mn7 O68 Dy1 102.5(2)
Mn13 O68 Dy1 96.75(19)
Mn9 O69 Mn6 95.27(18)
Mn9 O69 Mn7 98.6(2)
Mn6 O69 Mn7 98.0(2)
Mn11 O70 Mn12 113.9(3)
Mn11 O70 Dy1 104.4(2)
Mn12 O70 Dy1 100.8(2)
Mn7 O71 Mn6 97.6(2)
Mn7 O71 Mn11 109.1(3)
Mn6 O71 Mn11 143.8(3)
Mn7 O71 Dy1 103.08(19)
Mn6 O71 Dy1 101.0(2)
Mn11 O71 Dy1 96.29(18)
Mn21 O72 Mn16 129.6(3)
Mn21 O72 Mn13 133.7(3)
Mn16 O72 Mn13 96.8(2)
C211 O73 Mn4 116.6(5)
C211 O73 Mn13 119.5(5)
Mn4 O73 Mn13 122.3(2)
C211 O74 Mn16 126.0(5)
Mn19 O75 Mn16 123.6(3)
Mn19 O75 Mn13 136.2(3)
Mn16 O75 Mn13 95.8(2)
Mn7 O76 Mn8 99.6(2)
Mn7 O76 Mn19 132.8(3)
Mn8 O76 Mn19 126.5(3)
Mn8 O78 Mn7 98.3(2)
Mn8 O78 Mn18 125.1(3)
Mn7 O78 Mn18 132.6(3)
Mn7 O79 Mn12 135.2(2)
Mn21 O80 Mn15 127.0(3)
Mn21 O80 Mn12 132.7(3)
Mn15 O80 Mn12 97.9(2)
Mn18 O81 Mn14 123.4(3)
Mn18 O81 Mn11 135.9(3)
Mn14 O81 Mn11 96.7(2)
Mn15 O83 Mn20 127.7(3)
Mn15 O83 Mn12 98.7(2)
Mn20 O83 Mn12 131.7(3)
Mn14 O84 Mn20 128.7(3)
Mn14 O84 Mn11 96.7(2)
Mn20 O84 Mn11 134.6(3)
O2 C1 O1 125.3(7)
O2 C1 C2 116.5(7)
O1 C1 C2 118.2(7)
C5 C2 C3 110.7(8)
C5 C2 C1 106.6(7)
C3 C2 C1 107.9(8)
C5 C2 C4 111.7(8)
C3 C2 C4 109.6(8)
C1 C2 C4 110.2(7)
C2 C3 H3A 109.5
C2 C3 H3B 109.5
H3A C3 H3B 109.5
C2 C3 H3C 109.5
H3A C3 H3C 109.5
H3B C3 H3C 109.5
C2 C4 H4A 109.5
C2 C4 H4B 109.5
H4A C4 H4B 109.5
C2 C4 H4C 109.5
H4A C4 H4C 109.5
H4B C4 H4C 109.5
C2 C5 H5A 109.5
C2 C5 H5B 109.5
H5A C5 H5B 109.5
C2 C5 H5C 109.5
H5A C5 H5C 109.5
H5B C5 H5C 109.5
O3 C11 O4 123.3(6)
O3 C11 C12 118.4(7)
O4 C11 C12 118.3(6)
C15 C12 C14 109.9(7)
C15 C12 C11 108.0(7)
C14 C12 C11 110.3(6)
C15 C12 C13 110.0(6)
C14 C12 C13 112.3(8)
C11 C12 C13 106.3(6)
C12 C13 H13A 109.5
C12 C13 H13B 109.5
H13A C13 H13B 109.5
C12 C13 H13C 109.5
H13A C13 H13C 109.5
H13B C13 H13C 109.5
C12 C14 H14A 109.5
C12 C14 H14B 109.5
H14A C14 H14B 109.5
C12 C14 H14C 109.5
H14A C14 H14C 109.5
H14B C14 H14C 109.5
C12 C15 H15A 109.5
C12 C15 H15B 109.5
H15A C15 H15B 109.5
C12 C15 H15C 109.5
H15A C15 H15C 109.5
H15B C15 H15C 109.5
O5 C21 O6 124.9(6)
O5 C21 C22 118.6(8)
O6 C21 C22 116.4(8)
C25 C22 C24 114.4(8)
C25 C22 C21 107.3(7)
C24 C22 C21 111.2(6)
C25 C22 C23 108.0(8)
C24 C22 C23 107.5(8)
C21 C22 C23 108.3(7)
C22 C23 H23A 109.5
C22 C23 H23B 109.5
H23A C23 H23B 109.5
C22 C23 H23C 109.5
H23A C23 H23C 109.5
H23B C23 H23C 109.5
C22 C24 H24A 109.5
C22 C24 H24B 109.5
H24A C24 H24B 109.5
C22 C24 H24C 109.5
H24A C24 H24C 109.5
H24B C24 H24C 109.5
C22 C25 H25A 109.5
C22 C25 H25B 109.5
H25A C25 H25B 109.5
C22 C25 H25C 109.5
H25A C25 H25C 109.5
H25B C25 H25C 109.5
O7 C31 O8 126.8(7)
O7 C31 C32 117.6(8)
O8 C31 C32 115.2(8)
C34 C32 C31 106.8(7)
C34 C32 C33 110.8(9)
C31 C32 C33 108.3(8)
C34 C32 C35 112.7(9)
C31 C32 C35 110.3(7)
C33 C32 C35 107.9(8)
C32 C33 H33A 109.5
C32 C33 H33B 109.5
H33A C33 H33B 109.5
C32 C33 H33C 109.5
H33A C33 H33C 109.5
H33B C33 H33C 109.5
C32 C34 H34A 109.5
C32 C34 H34B 109.5
H34A C34 H34B 109.5
C32 C34 H34C 109.5
H34A C34 H34C 109.5
H34B C34 H34C 109.5
C32 C35 H35A 109.5
C32 C35 H35B 109.5
H35A C35 H35B 109.5
C32 C35 H35C 109.5
H35A C35 H35C 109.5
H35B C35 H35C 109.5
O10 C41 O9 123.1(8)
O10 C41 C42 118.6(8)
O9 C41 C42 118.2(8)
C45 C42 C43 109.7(9)
C45 C42 C44 109.8(9)
C43 C42 C44 113.5(9)
C45 C42 C41 107.4(8)
C43 C42 C41 110.1(8)
C44 C42 C41 106.2(8)
C42 C43 H43A 109.5
C42 C43 H43B 109.5
H43A C43 H43B 109.5
C42 C43 H43C 109.5
H43A C43 H43C 109.5
H43B C43 H43C 109.5
C42 C44 H44A 109.5
C42 C44 H44B 109.5
H44A C44 H44B 109.5
C42 C44 H44C 109.5
H44A C44 H44C 109.5
H44B C44 H44C 109.5
C42 C45 H45A 109.5
C42 C45 H45B 109.5
H45A C45 H45B 109.5
C42 C45 H45C 109.5
H45A C45 H45C 109.5
H45B C45 H45C 109.5
O11 C51 O12 126.6(9)
O11 C51 C52 116.5(8)
O12 C51 C52 116.9(8)
C53 C52 C55 110.5(9)
C53 C52 C54 111.1(9)
C55 C52 C54 108.6(9)
C53 C52 C51 113.6(9)
C55 C52 C51 107.9(8)
C54 C52 C51 104.9(8)
C52 C53 H53A 109.5
C52 C53 H53B 109.5
H53A C53 H53B 109.5
C52 C53 H53C 109.5
H53A C53 H53C 109.5
H53B C53 H53C 109.5
C52 C54 H54A 109.5
C52 C54 H54B 109.5
H54A C54 H54B 109.5
C52 C54 H54C 109.5
H54A C54 H54C 109.5
H54B C54 H54C 109.5
C52 C55 H55A 109.5
C52 C55 H55B 109.5
H55A C55 H55B 109.5
C52 C55 H55C 109.5
H55A C55 H55C 109.5
H55B C55 H55C 109.5
O14 C61 O13 125.0(8)
O14 C61 C62 118.7(9)
O13 C61 C62 116.2(9)
C64 C62 C65 108.8(10)
C64 C62 C63 114.5(10)
C65 C62 C63 106.5(10)
C64 C62 C61 107.7(9)
C65 C62 C61 112.6(9)
C63 C62 C61 106.8(8)
C62 C63 H63A 109.5
C62 C63 H63B 109.5
H63A C63 H63B 109.5
C62 C63 H63C 109.5
H63A C63 H63C 109.5
H63B C63 H63C 109.5
C62 C64 H64A 109.5
C62 C64 H64B 109.5
H64A C64 H64B 109.5
C62 C64 H64C 109.5
H64A C64 H64C 109.5
H64B C64 H64C 109.5
C62 C65 H65A 109.5
C62 C65 H65B 109.5
H65A C65 H65B 109.5
C62 C65 H65C 109.5
H65A C65 H65C 109.5
H65B C65 H65C 109.5
O16 C71 O15 127.8(9)
O16 C71 C72 116.7(9)
O15 C71 C72 115.4(9)
C73 C72 C75 108.4(11)
C73 C72 C74 112.8(10)
C75 C72 C74 108.8(10)
C73 C72 C71 107.0(8)
C75 C72 C71 112.7(8)
C74 C72 C71 107.2(8)
C72 C73 H73A 109.5
C72 C73 H73B 109.5
H73A C73 H73B 109.5
C72 C73 H73C 109.5
H73A C73 H73C 109.5
H73B C73 H73C 109.5
C72 C74 H74A 109.5
C72 C74 H74B 109.5
H74A C74 H74B 109.5
C72 C74 H74C 109.5
H74A C74 H74C 109.5
H74B C74 H74C 109.5
C72 C75 H75A 109.5
C72 C75 H75B 109.5
H75A C75 H75B 109.5
C72 C75 H75C 109.5
H75A C75 H75C 109.5
H75B C75 H75C 109.5
O18 C81 O17 125.5(8)
O18 C81 C82 117.3(8)
O17 C81 C82 117.3(8)
C84 C82 C81 111.4(8)
C84 C82 C85 110.2(8)
C81 C82 C85 110.3(7)
C84 C82 C83 108.8(7)
C81 C82 C83 105.1(7)
C85 C82 C83 111.0(8)
C82 C83 H83A 109.5
C82 C83 H83B 109.5
H83A C83 H83B 109.5
C82 C83 H83C 109.5
H83A C83 H83C 109.5
H83B C83 H83C 109.5
C82 C84 H84A 109.5
C82 C84 H84B 109.5
H84A C84 H84B 109.5
C82 C84 H84C 109.5
H84A C84 H84C 109.5
H84B C84 H84C 109.5
C82 C85 H85A 109.5
C82 C85 H85B 109.5
H85A C85 H85B 109.5
C82 C85 H85C 109.5
H85A C85 H85C 109.5
H85B C85 H85C 109.5
O20 C91 O19 125.3(8)
O20 C91 C92 117.7(8)
O19 C91 C92 117.0(8)
C93 C92 C95 112.5(9)
C93 C92 C91 111.7(8)
C95 C92 C91 109.8(7)
C93 C92 C94 107.4(9)
C95 C92 C94 112.7(10)
C91 C92 C94 102.4(8)
C92 C93 H93A 109.5
C92 C93 H93B 109.5
H93A C93 H93B 109.5
C92 C93 H93C 109.5
H93A C93 H93C 109.5
H93B C93 H93C 109.5
C92 C94 H94A 109.5
C92 C94 H94B 109.5
H94A C94 H94B 109.5
C92 C94 H94C 109.5
H94A C94 H94C 109.5
H94B C94 H94C 109.5
C92 C95 H95A 109.5
C92 C95 H95B 109.5
H95A C95 H95B 109.5
C92 C95 H95C 109.5
H95A C95 H95C 109.5
H95B C95 H95C 109.5
O22 C101 O21 126.5(8)
O22 C101 C102 115.7(8)
O21 C101 C102 117.4(8)
C04' C102 C05' 109(3)
C04' C102 C103 87(2)
C05' C102 C103 125.5(18)
C04' C102 C101 112(2)
C05' C102 C101 109.9(17)
C103 C102 C101 110.9(10)
C04' C102 C104 27(2)
C05' C102 C104 86.9(17)
C103 C102 C104 112.7(10)
C101 C102 C104 107.5(8)
C04' C102 C105 132(2)
C05' C102 C105 24.2(16)
C103 C102 C105 110.8(10)
C101 C102 C105 103.5(8)
C104 C102 C105 111.0(11)
C04' C102 C03' 119(2)
C05' C102 C03' 94.1(19)
C103 C102 C03' 37.8(11)
C101 C102 C03' 110.9(13)
C104 C102 C03' 138.6(14)
C105 C102 C03' 74.5(13)
C102 C103 H10A 109.5
C102 C103 H10B 109.5
H10A C103 H10B 109.5
C102 C103 H10C 109.5
H10A C103 H10C 109.5
H10B C103 H10C 109.5
C102 C104 H10D 109.5
C102 C104 H10E 109.5
H10D C104 H10E 109.5
C102 C104 H10F 109.5
H10D C104 H10F 109.5
H10E C104 H10F 109.5
C102 C105 H10G 109.5
C102 C105 H10H 109.5
H10G C105 H10H 109.5
C102 C105 H10I 109.5
H10G C105 H10I 109.5
H10H C105 H10I 109.5
C102 C03' H03A 109.5
C102 C03' H03B 109.5
H03A C03' H03B 109.5
C102 C03' H03C 109.5
H03A C03' H03C 109.5
H03B C03' H03C 109.5
C102 C04' H04A 109.5
C102 C04' H04B 109.5
H04A C04' H04B 109.5
C102 C04' H04C 109.5
H04A C04' H04C 109.5
H04B C04' H04C 109.5
C102 C05' H05A 109.5
C102 C05' H05B 109.5
H05A C05' H05B 109.5
C102 C05' H05C 109.5
H05A C05' H05C 109.5
H05B C05' H05C 109.5
O23 C111 O24 124.6(7)
O23 C111 C112 120.8(8)
O24 C111 C112 114.6(8)
C113 C112 C111 109.0(8)
C113 C112 C114 111.7(8)
C111 C112 C114 113.7(9)
C113 C112 C115 107.5(9)
C111 C112 C115 104.2(7)
C114 C112 C115 110.3(9)
C112 C113 H11A 109.5
C112 C113 H11B 109.5
H11A C113 H11B 109.5
C112 C113 H11C 109.5
H11A C113 H11C 109.5
H11B C113 H11C 109.5
C112 C114 H11D 109.5
C112 C114 H11E 109.5
H11D C114 H11E 109.5
C112 C114 H11F 109.5
H11D C114 H11F 109.5
H11E C114 H11F 109.5
C112 C115 H11G 109.5
C112 C115 H11H 109.5
H11G C115 H11H 109.5
C112 C115 H11I 109.5
H11G C115 H11I 109.5
H11H C115 H11I 109.5
O26 C121 O25 126.0(7)
O26 C121 C122 118.8(7)
O25 C121 C122 115.2(7)
C124 C122 C125 109.6(8)
C124 C122 C123 113.4(8)
C125 C122 C123 109.8(7)
C124 C122 C121 108.7(7)
C125 C122 C121 111.2(7)
C123 C122 C121 104.0(7)
C122 C123 H12A 109.5
C122 C123 H12B 109.5
H12A C123 H12B 109.5
C122 C123 H12C 109.5
H12A C123 H12C 109.5
H12B C123 H12C 109.5
C122 C124 H12D 109.5
C122 C124 H12E 109.5
H12D C124 H12E 109.5
C122 C124 H12F 109.5
H12D C124 H12F 109.5
H12E C124 H12F 109.5
C122 C125 H12G 109.5
C122 C125 H12H 109.5
H12G C125 H12H 109.5
C122 C125 H12I 109.5
H12G C125 H12I 109.5
H12H C125 H12I 109.5
O28 C131 O27 124.2(8)
O28 C131 C132 117.8(7)
O27 C131 C132 118.0(7)
C134 C132 C131 116.4(9)
C134 C132 C135 107.7(10)
C131 C132 C135 105.5(9)
C134 C132 C34' 22.6(11)
C131 C132 C34' 111.1(12)
C135 C132 C34' 128.7(13)
C134 C132 C35' 75.9(14)
C131 C132 C35' 99.9(14)
C135 C132 C35' 39.6(12)
C34' C132 C35' 98.4(16)
C134 C132 C133 111.0(10)
C131 C132 C133 107.7(8)
C135 C132 C133 108.2(9)
C34' C132 C133 93.7(12)
C35' C132 C133 143.4(15)
C134 C132 C33' 132.9(15)
C131 C132 C33' 110.5(14)
C135 C132 C33' 53.6(12)
C34' C132 C33' 134.1(18)
C35' C132 C33' 92.7(16)
C133 C132 C33' 55.5(12)
C132 C133 H13D 109.5
C132 C133 H13E 109.5
H13D C133 H13E 109.5
C132 C133 H13F 109.5
H13D C133 H13F 109.5
H13E C133 H13F 109.5
C132 C134 H13G 109.5
C132 C134 H13H 109.5
H13G C134 H13H 109.5
C132 C134 H13I 109.5
H13G C134 H13I 109.5
H13H C134 H13I 109.5
C132 C135 H13J 109.5
C132 C135 H13K 109.5
H13J C135 H13K 109.5
C132 C135 H13L 109.5
H13J C135 H13L 109.5
H13K C135 H13L 109.5
C132 C33' H33D 109.5
C132 C33' H33E 109.5
H33D C33' H33E 109.5
C132 C33' H33F 109.5
H33D C33' H33F 109.5
H33E C33' H33F 109.5
C132 C34' H34D 109.5
C132 C34' H34E 109.5
H34D C34' H34E 109.5
C132 C34' H34F 109.5
H34D C34' H34F 109.5
H34E C34' H34F 109.5
C132 C35' H35D 109.5
C132 C35' H35E 109.5
H35D C35' H35E 109.5
C132 C35' H35F 109.5
H35D C35' H35F 109.5
H35E C35' H35F 109.5
O29 C141 O30 126.6(7)
O29 C141 C142 117.5(8)
O30 C141 C142 115.9(8)
C45' C142 C143 134.1(14)
C45' C142 C44' 118.4(16)
C143 C142 C44' 48.2(12)
C45' C142 C145 33.5(11)
C143 C142 C145 121.9(13)
C44' C142 C145 140.5(13)
C45' C142 C141 113.0(12)
C143 C142 C141 112.5(10)
C44' C142 C141 109.8(11)
C145 C142 C141 108.5(9)
C45' C142 C43' 109.9(15)
C143 C142 C43' 55.6(11)
C44' C142 C43' 103.8(14)
C145 C142 C43' 78.5(11)
C141 C142 C43' 99.9(11)
C45' C142 C144 72.4(13)
C143 C142 C144 105.0(12)
C44' C142 C144 57.8(12)
C145 C142 C144 105.9(11)
C141 C142 C144 100.6(9)
C43' C142 C144 156.4(12)
C142 C143 H14D 109.5
C142 C143 H14E 109.5
H14D C143 H14E 109.5
C142 C143 H14F 109.5
H14D C143 H14F 109.5
H14E C143 H14F 109.5
C142 C144 H14G 109.5
C142 C144 H14H 109.5
H14G C144 H14H 109.5
C142 C144 H14I 109.5
H14G C144 H14I 109.5
H14H C144 H14I 109.5
C142 C145 H14J 109.5
C142 C145 H14K 109.5
H14J C145 H14K 109.5
C142 C145 H14L 109.5
H14J C145 H14L 109.5
H14K C145 H14L 109.5
C142 C43' H43D 109.5
C142 C43' H43E 109.5
H43D C43' H43E 109.5
C142 C43' H43F 109.5
H43D C43' H43F 109.5
H43E C43' H43F 109.5
C142 C44' H44D 109.5
C142 C44' H44E 109.5
H44D C44' H44E 109.5
C142 C44' H44F 109.5
H44D C44' H44F 109.5
H44E C44' H44F 109.5
C142 C45' H45D 109.5
C142 C45' H45E 109.5
H45D C45' H45E 109.5
C142 C45' H45F 109.5
H45D C45' H45F 109.5
H45E C45' H45F 109.5
O32 C151 O31 124.7(7)
O32 C151 C152 117.0(7)
O31 C151 C152 118.4(7)
C155 C152 C154 111.5(9)
C155 C152 C151 109.7(7)
C154 C152 C151 109.4(7)
C155 C152 C153 110.4(8)
C154 C152 C153 112.2(8)
C151 C152 C153 103.2(7)
C152 C153 H15D 109.5
C152 C153 H15E 109.5
H15D C153 H15E 109.5
C152 C153 H15F 109.5
H15D C153 H15F 109.5
H15E C153 H15F 109.5
C152 C154 H15G 109.5
C152 C154 H15H 109.5
H15G C154 H15H 109.5
C152 C154 H15I 109.5
H15G C154 H15I 109.5
H15H C154 H15I 109.5
C152 C155 H15J 109.5
C152 C155 H15K 109.5
H15J C155 H15K 109.5
C152 C155 H15L 109.5
H15J C155 H15L 109.5
H15K C155 H15L 109.5
O34 C161 O33 127.9(9)
O34 C161 C162 115.8(8)
O33 C161 C162 116.3(9)
C65' C162 C163 135.1(16)
C65' C162 C64' 120.7(18)
C163 C162 C64' 50.4(12)
C65' C162 C165 33.6(14)
C163 C162 C165 116.0(15)
C64' C162 C165 137.1(14)
C65' C162 C164 78.0(16)
C163 C162 C164 106.1(14)
C64' C162 C164 56.1(13)
C165 C162 C164 110.9(14)
C65' C162 C161 111.5(14)
C163 C162 C161 111.1(11)
C64' C162 C161 113.1(12)
C165 C162 C161 109.6(11)
C164 C162 C161 102.2(12)
C65' C162 C63' 103(2)
C163 C162 C63' 55.4(14)
C64' C162 C63' 105.2(17)
C165 C162 C63' 70.6(16)
C164 C162 C63' 155.5(17)
C161 C162 C63' 100.0(15)
C162 C163 H16A 109.5
C162 C163 H16B 109.5
H16A C163 H16B 109.5
C162 C163 H16C 109.5
H16A C163 H16C 109.5
H16B C163 H16C 109.5
C162 C164 H16D 109.5
C162 C164 H16E 109.5
H16D C164 H16E 109.5
C162 C164 H16F 109.5
H16D C164 H16F 109.5
H16E C164 H16F 109.5
C162 C165 H16G 109.5
C162 C165 H16H 109.5
H16G C165 H16H 109.5
C162 C165 H16I 109.5
H16G C165 H16I 109.5
H16H C165 H16I 109.5
C162 C63' H63D 109.5
C162 C63' H63E 109.5
H63D C63' H63E 109.5
C162 C63' H63F 109.5
H63D C63' H63F 109.5
H63E C63' H63F 109.5
C162 C64' H64D 109.5
C162 C64' H64E 109.5
H64D C64' H64E 109.5
C162 C64' H64F 109.5
H64D C64' H64F 109.5
H64E C64' H64F 109.5
C162 C65' H65D 109.5
C162 C65' H65E 109.5
H65D C65' H65E 109.5
C162 C65' H65F 109.5
H65D C65' H65F 109.5
H65E C65' H65F 109.5
O35 C171 O36 127.6(8)
O35 C171 C172 114.3(8)
O36 C171 C172 118.1(8)
C175 C172 C174 111.1(9)
C175 C172 C173 112.6(10)
C174 C172 C173 108.2(10)
C175 C172 C171 109.8(9)
C174 C172 C171 110.0(8)
C173 C172 C171 104.9(7)
C172 C173 H17A 109.5
C172 C173 H17B 109.5
H17A C173 H17B 109.5
C172 C173 H17C 109.5
H17A C173 H17C 109.5
H17B C173 H17C 109.5
C172 C174 H17D 109.5
C172 C174 H17E 109.5
H17D C174 H17E 109.5
C172 C174 H17F 109.5
H17D C174 H17F 109.5
H17E C174 H17F 109.5
C172 C175 H17G 109.5
C172 C175 H17H 109.5
H17G C175 H17H 109.5
C172 C175 H17I 109.5
H17G C175 H17I 109.5
H17H C175 H17I 109.5
O38 C181 O37 125.6(8)
O38 C181 C182 118.1(8)
O37 C181 C182 116.3(8)
C184 C182 C185 106.7(9)
C184 C182 C183 113.8(9)
C185 C182 C183 108.7(8)
C184 C182 C181 110.0(7)
C185 C182 C181 109.1(8)
C183 C182 C181 108.5(8)
C182 C183 H18A 109.5
C182 C183 H18B 109.5
H18A C183 H18B 109.5
C182 C183 H18C 109.5
H18A C183 H18C 109.5
H18B C183 H18C 109.5
C182 C184 H18D 109.5
C182 C184 H18E 109.5
H18D C184 H18E 109.5
C182 C184 H18F 109.5
H18D C184 H18F 109.5
H18E C184 H18F 109.5
C182 C185 H18G 109.5
C182 C185 H18H 109.5
H18G C185 H18H 109.5
C182 C185 H18I 109.5
H18G C185 H18I 109.5
H18H C185 H18I 109.5
O42 C201 O41 124.2(7)
O42 C201 C202 119.8(7)
O41 C201 C202 116.0(8)
C203 C202 C204 112.2(7)
C203 C202 C201 111.1(7)
C204 C202 C201 109.3(7)
C203 C202 C205 109.4(7)
C204 C202 C205 112.0(7)
C201 C202 C205 102.5(7)
C202 C203 H20A 109.5
C202 C203 H20B 109.5
H20A C203 H20B 109.5
C202 C203 H20C 109.5
H20A C203 H20C 109.5
H20B C203 H20C 109.5
C202 C204 H20D 109.5
C202 C204 H20E 109.5
H20D C204 H20E 109.5
C202 C204 H20F 109.5
H20D C204 H20F 109.5
H20E C204 H20F 109.5
C202 C205 H20G 109.5
C202 C205 H20H 109.5
H20G C205 H20H 109.5
C202 C205 H20I 109.5
H20G C205 H20I 109.5
H20H C205 H20I 109.5
O74 C211 O73 127.7(8)
O74 C211 H21A 116.1
O73 C211 H21A 116.1
O44 C212 O43 128.9(8)
O44 C212 H21B 115.5
O43 C212 H21B 115.5
O45 C213 O46 129.5(8)
O45 C213 H21C 115.3
O46 C213 H21C 115.3
O50 C214 O49 128.0(8)
O50 C214 H21D 116.0
O49 C214 H21D 116.0

loop_
_geom_bond_atom_site_label_1
_geom_bond_atom_site_label_2
_geom_bond_distance
Dy1 O70 2.309(5)
Dy1 O66 2.318(5)
Dy1 O64 2.344(5)
Dy1 O62 2.346(5)
Dy1 O3 2.352(4)
Dy1 O63 2.437(4)
Dy1 O71 2.495(5)
Dy1 O68 2.510(5)
Dy1 Mn12 3.2464(11)
Dy1 Mn11 3.3197(12)
Dy1 Mn13 3.3518(12)
Dy1 Mn6 3.4359(12)
Mn1 O64 1.861(5)
Mn1 O67 1.881(5)
Mn1 O33 1.950(5)
Mn1 O2 1.974(5)
Mn1 O49 2.210(6)
Mn1 O12 2.330(6)
Mn1 Mn2 2.9649(18)
Mn2 O64 1.854(6)
Mn2 O1 1.934(5)
Mn2 O61 1.939(5)
Mn2 O6 1.940(6)
Mn2 O4 2.184(5)
Mn2 O12 2.218(5)
Mn2 Mn3 3.0166(14)
Mn3 O62 1.853(6)
Mn3 O7 1.934(5)
Mn3 O5 1.976(6)
Mn3 O61 1.976(5)
Mn3 O4 2.201(5)
Mn3 O9 2.235(5)
Mn3 Mn4 2.9587(18)
Mn4 O62 1.841(5)
Mn4 O59 1.896(5)
Mn4 O8 1.955(5)
Mn4 O13 1.969(5)
Mn4 O73 2.197(6)
Mn4 O9 2.309(6)
Mn5 O67 1.876(5)
Mn5 O60 1.904(5)
Mn5 O36 1.926(5)
Mn5 O34 1.985(6)
Mn5 O11 2.182(6)
Mn5 O45 2.193(6)
Mn5 Mn6 2.7684(18)
Mn6 O67 1.841(5)
Mn6 O60 1.860(5)
Mn6 O63 1.882(5)
Mn6 O69 1.908(5)
Mn6 O71 1.933(5)
Mn6 O46 2.049(5)
Mn6 Mn9 2.8155(16)
Mn6 Mn7 2.9064(17)
Mn7 O76 1.863(5)
Mn7 O79 1.890(4)
Mn7 O78 1.901(5)
Mn7 O71 1.930(5)
Mn7 O68 1.932(5)
Mn7 O69 1.944(4)
Mn7 Mn8 2.8670(14)
Mn7 Mn9 2.9163(17)
Mn7 Mn11 3.1480(16)
Mn7 Mn13 3.1490(16)
Mn8 O78 1.890(5)
Mn8 O76 1.890(5)
Mn8 O42 1.947(5)
Mn8 O31 1.956(5)
Mn8 O86 2.209(5)
Mn8 O77 2.225(5)
Mn9 O59 1.860(5)
Mn9 O58 1.864(5)
Mn9 O63 1.888(5)
Mn9 O68 1.900(5)
Mn9 O69 1.902(5)
Mn9 O44 2.031(5)
Mn9 Mn10 2.7928(18)
Mn10 O59 1.884(5)
Mn10 O58 1.895(5)
Mn10 O15 1.915(6)
Mn10 O14 1.973(6)
Mn10 O10 2.167(6)
Mn10 O43 2.177(6)
Mn11 O70 1.879(5)
Mn11 O81 1.891(5)
Mn11 O84 1.894(5)
Mn11 O71 1.934(5)
Mn11 O49 2.206(5)
Mn11 Mn14 2.8035(17)
Mn11 Mn12 3.1570(16)
Mn12 O66 1.886(5)
Mn12 O70 1.889(5)
Mn12 O83 1.916(5)
Mn12 O80 1.927(5)
Mn12 O47 2.388(5)
Mn12 O79 2.410(4)
Mn12 Mn15 2.8663(16)
Mn12 Mn13 3.1523(16)
Mn13 O66 1.877(5)
Mn13 O72 1.886(5)
Mn13 O75 1.894(5)
Mn13 O68 1.946(5)
Mn13 O73 2.201(5)
Mn13 Mn16 2.8087(17)
Mn14 O84 1.858(5)
Mn14 O81 1.859(5)
Mn14 O25 1.922(5)
Mn14 O29 1.923(5)
Mn14 O27 2.200(5)
Mn14 O50 2.249(5)
Mn15 O83 1.863(5)
Mn15 O80 1.875(5)
Mn15 O23 1.930(5)
Mn15 O22 1.962(5)
Mn15 O53 2.255(5)
Mn15 O48 2.293(5)
Mn16 O72 1.870(5)
Mn16 O75 1.891(5)
Mn16 O19 1.936(5)
Mn16 O18 1.970(6)
Mn16 O37 2.165(6)
Mn16 O74 2.235(6)
Mn17 O58 1.900(5)
Mn17 O60 1.900(5)
Mn17 O16 1.928(6)
Mn17 O35 1.991(6)
Mn17 O55 2.185(5)
Mn17 O57 2.287(5)
Mn18 O81 1.829(5)
Mn18 O78 1.903(5)
Mn18 O32 1.925(5)
Mn18 O30 1.999(5)
Mn18 O28 2.159(6)
Mn18 O46 2.387(5)
Mn19 O75 1.827(5)
Mn19 O76 1.907(5)
Mn19 O41 1.932(5)
Mn19 O17 1.962(5)
Mn19 O38 2.184(6)
Mn19 O44 2.412(6)
Mn20 O84 1.866(5)
Mn20 O83 1.892(5)
Mn20 O26 1.934(5)
Mn20 O24 1.952(5)
Mn20 O82 2.267(5)
Mn20 O87 2.318(6)
Mn21 O72 1.855(5)
Mn21 O80 1.871(5)
Mn21 O20 1.936(5)
Mn21 O21 1.938(5)
Mn21 O65 2.300(5)
Mn21 O85 2.300(6)
N1 O52 1.208(9)
N1 O51 1.239(9)
N1 O53 1.329(8)
N2 O54 1.172(11)
N2 O56 1.220(8)
N2 O55 1.224(8)
N3 O88 1.218(10)
N3 O48 1.305(10)
N3 O47 1.406(10)
O1 C1 1.284(9)
O2 C1 1.240(9)
O3 C11 1.254(7)
O4 C11 1.270(8)
O5 C21 1.229(9)
O6 C21 1.313(10)
O7 C31 1.275(10)
O8 C31 1.276(9)
O9 C41 1.284(10)
O10 C41 1.270(10)
O11 C51 1.237(10)
O12 C51 1.254(9)
O13 C61 1.277(10)
O14 C61 1.270(11)
O15 C71 1.304(10)
O16 C71 1.226(10)
O17 C81 1.266(9)
O18 C81 1.248(9)
O19 C91 1.274(9)
O20 C91 1.264(9)
O21 C101 1.263(10)
O22 C101 1.239(9)
O23 C111 1.229(9)
O24 C111 1.318(10)
O25 C121 1.288(9)
O26 C121 1.240(9)
O27 C131 1.270(9)
O28 C131 1.254(8)
O29 C141 1.263(9)
O30 C141 1.273(9)
O31 C151 1.295(8)
O32 C151 1.264(9)
O33 C161 1.251(9)
O34 C161 1.249(10)
O35 C171 1.224(9)
O36 C171 1.250(9)
O37 C181 1.262(9)
O38 C181 1.248(10)
O41 C201 1.283(9)
O42 C201 1.274(10)
O43 C212 1.255(10)
O44 C212 1.249(9)
O45 C213 1.232(9)
O46 C213 1.277(8)
O49 C214 1.303(8)
O50 C214 1.205(9)
O73 C211 1.289(9)
O74 C211 1.244(9)
C1 C2 1.541(10)
C2 C5 1.495(12)
C2 C3 1.500(12)
C2 C4 1.549(11)
C3 H3A 0.9800
C3 H3B 0.9800
C3 H3C 0.9800
C4 H4A 0.9800
C4 H4B 0.9800
C4 H4C 0.9800
C5 H5A 0.9800
C5 H5B 0.9800
C5 H5C 0.9800
C11 C12 1.532(9)
C12 C15 1.500(11)
C12 C14 1.505(9)
C12 C13 1.566(11)
C13 H13A 0.9800
C13 H13B 0.9800
C13 H13C 0.9800
C14 H14A 0.9800
C14 H14B 0.9800
C14 H14C 0.9800
C15 H15A 0.9800
C15 H15B 0.9800
C15 H15C 0.9800
C21 C22 1.529(9)
C22 C25 1.508(11)
C22 C24 1.521(11)
C22 C23 1.531(12)
C23 H23A 0.9800
C23 H23B 0.9800
C23 H23C 0.9800
C24 H24A 0.9800
C24 H24B 0.9800
C24 H24C 0.9800
C25 H25A 0.9800
C25 H25B 0.9800
C25 H25C 0.9800
C31 C32 1.538(11)
C32 C34 1.494(12)
C32 C33 1.552(13)
C32 C35 1.552(11)
C33 H33A 0.9800
C33 H33B 0.9800
C33 H33C 0.9800
C34 H34A 0.9800
C34 H34B 0.9800
C34 H34C 0.9800
C35 H35A 0.9800
C35 H35B 0.9800
C35 H35C 0.9800
C41 C42 1.545(12)
C42 C45 1.473(13)
C42 C43 1.491(12)
C42 C44 1.510(12)
C43 H43A 0.9800
C43 H43B 0.9800
C43 H43C 0.9800
C44 H44A 0.9800
C44 H44B 0.9800
C44 H44C 0.9800
C45 H45A 0.9800
C45 H45B 0.9800
C45 H45C 0.9800
C51 C52 1.580(13)
C52 C53 1.476(12)
C52 C55 1.515(13)
C52 C54 1.573(15)
C53 H53A 0.9800
C53 H53B 0.9800
C53 H53C 0.9800
C54 H54A 0.9800
C54 H54B 0.9800
C54 H54C 0.9800
C55 H55A 0.9800
C55 H55B 0.9800
C55 H55C 0.9800
C61 C62 1.527(11)
C62 C64 1.460(14)
C62 C65 1.501(13)
C62 C63 1.526(14)
C63 H63A 0.9800
C63 H63B 0.9800
C63 H63C 0.9800
C64 H64A 0.9800
C64 H64B 0.9800
C64 H64C 0.9800
C65 H65A 0.9800
C65 H65B 0.9800
C65 H65C 0.9800
C71 C72 1.556(12)
C72 C73 1.496(14)
C72 C75 1.509(14)
C72 C74 1.515(13)
C73 H73A 0.9800
C73 H73B 0.9800
C73 H73C 0.9800
C74 H74A 0.9800
C74 H74B 0.9800
C74 H74C 0.9800
C75 H75A 0.9800
C75 H75B 0.9800
C75 H75C 0.9800
C81 C82 1.515(11)
C82 C84 1.454(12)
C82 C85 1.538(11)
C82 C83 1.549(13)
C83 H83A 0.9800
C83 H83B 0.9800
C83 H83C 0.9800
C84 H84A 0.9800
C84 H84B 0.9800
C84 H84C 0.9800
C85 H85A 0.9800
C85 H85B 0.9800
C85 H85C 0.9800
C91 C92 1.530(11)
C92 C93 1.448(12)
C92 C95 1.502(13)
C92 C94 1.604(16)
C93 H93A 0.9800
C93 H93B 0.9800
C93 H93C 0.9800
C94 H94A 0.9800
C94 H94B 0.9800
C94 H94C 0.9800
C95 H95A 0.9800
C95 H95B 0.9800
C95 H95C 0.9800
C101 C102 1.549(11)
C102 C04' 1.36(4)
C102 C05' 1.40(4)
C102 C103 1.485(16)
C102 C104 1.583(18)
C102 C105 1.592(19)
C102 C03' 1.63(3)
C103 H10A 0.9800
C103 H10B 0.9800
C103 H10C 0.9800
C104 H10D 0.9800
C104 H10E 0.9800
C104 H10F 0.9800
C105 H10G 0.9800
C105 H10H 0.9800
C105 H10I 0.9800
C03' H03A 0.9800
C03' H03B 0.9800
C03' H03C 0.9800
C04' H04A 0.9800
C04' H04B 0.9800
C04' H04C 0.9800
C05' H05A 0.9800
C05' H05B 0.9800
C05' H05C 0.9800
C111 C112 1.514(11)
C112 C113 1.500(13)
C112 C114 1.516(13)
C112 C115 1.574(14)
C113 H11A 0.9800
C113 H11B 0.9800
C113 H11C 0.9800
C114 H11D 0.9800
C114 H11E 0.9800
C114 H11F 0.9800
C115 H11G 0.9800
C115 H11H 0.9800
C115 H11I 0.9800
C121 C122 1.558(10)
C122 C124 1.486(11)
C122 C125 1.523(10)
C122 C123 1.525(12)
C123 H12A 0.9800
C123 H12B 0.9800
C123 H12C 0.9800
C124 H12D 0.9800
C124 H12E 0.9800
C124 H12F 0.9800
C125 H12G 0.9800
C125 H12H 0.9800
C125 H12I 0.9800
C131 C132 1.513(12)
C132 C134 1.501(17)
C132 C135 1.544(16)
C132 C34' 1.56(3)
C132 C35' 1.58(3)
C132 C133 1.608(15)
C132 C33' 1.65(3)
C133 H13D 0.9800
C133 H13E 0.9800
C133 H13F 0.9800
C134 H13G 0.9800
C134 H13H 0.9800
C134 H13I 0.9800
C135 H13J 0.9800
C135 H13K 0.9800
C135 H13L 0.9800
C33' H33D 0.9800
C33' H33E 0.9800
C33' H33F 0.9800
C34' H34D 0.9800
C34' H34E 0.9800
C34' H34F 0.9800
C35' H35D 0.9800
C35' H35E 0.9800
C35' H35F 0.9800
C141 C142 1.580(11)
C142 C45' 1.35(2)
C142 C143 1.404(18)
C142 C44' 1.44(2)
C142 C145 1.507(16)
C142 C43' 1.63(2)
C142 C144 1.71(2)
C143 H14D 0.9800
C143 H14E 0.9800
C143 H14F 0.9800
C144 H14G 0.9800
C144 H14H 0.9800
C144 H14I 0.9800
C145 H14J 0.9800
C145 H14K 0.9800
C145 H14L 0.9800
C43' H43D 0.9800
C43' H43E 0.9800
C43' H43F 0.9800
C44' H44D 0.9800
C44' H44E 0.9800
C44' H44F 0.9800
C45' H45D 0.9800
C45' H45E 0.9800
C45' H45F 0.9800
C151 C152 1.539(10)
C152 C155 1.518(12)
C152 C154 1.530(11)
C152 C153 1.550(13)
C153 H15D 0.9800
C153 H15E 0.9800
C153 H15F 0.9800
C154 H15G 0.9800
C154 H15H 0.9800
C154 H15I 0.9800
C155 H15J 0.9800
C155 H15K 0.9800
C155 H15L 0.9800
C161 C162 1.579(12)
C162 C65' 1.37(3)
C162 C163 1.384(19)
C162 C64' 1.39(2)
C162 C165 1.46(2)
C162 C164 1.54(2)
C162 C63' 1.61(4)
C163 H16A 0.9800
C163 H16B 0.9800
C163 H16C 0.9800
C164 H16D 0.9800
C164 H16E 0.9800
C164 H16F 0.9800
C165 H16G 0.9800
C165 H16H 0.9800
C165 H16I 0.9800
C63' H63D 0.9800
C63' H63E 0.9800
C63' H63F 0.9800
C64' H64D 0.9800
C64' H64E 0.9800
C64' H64F 0.9800
C65' H65D 0.9800
C65' H65E 0.9800
C65' H65F 0.9800
C171 C172 1.536(11)
C172 C175 1.466(13)
C172 C174 1.487(13)
C172 C173 1.510(13)
C173 H17A 0.9800
C173 H17B 0.9800
C173 H17C 0.9800
C174 H17D 0.9800
C174 H17E 0.9800
C174 H17F 0.9800
C175 H17G 0.9800
C175 H17H 0.9800
C175 H17I 0.9800
C181 C182 1.569(13)
C182 C184 1.442(13)
C182 C185 1.497(13)
C182 C183 1.500(13)
C183 H18A 0.9800
C183 H18B 0.9800
C183 H18C 0.9800
C184 H18D 0.9800
C184 H18E 0.9800
C184 H18F 0.9800
C185 H18G 0.9800
C185 H18H 0.9800
C185 H18I 0.9800
C201 C202 1.555(10)
C202 C203 1.486(12)
C202 C204 1.551(10)
C202 C205 1.556(12)
C203 H20A 0.9800
C203 H20B 0.9800
C203 H20C 0.9800
C204 H20D 0.9800
C204 H20E 0.9800
C204 H20F 0.9800
C205 H20G 0.9800
C205 H20H 0.9800
C205 H20I 0.9800
C211 H21A 0.9500
C212 H21B 0.9500
C213 H21C 0.9500
C214 H21D 0.9500
O89 O90 1.24(4)

loop_
_platon_squeeze_void_nr
_platon_squeeze_void_average_x
_platon_squeeze_void_average_y
_platon_squeeze_void_average_z
_platon_squeeze_void_volume
_platon_squeeze_void_count_electrons
_platon_squeeze_void_content
1 -0.039 0.653 -0.170 667 188 ' '
2 0.039 0.153 0.170 667 188 ' '
3 0.387 0.860 0.391 14 3 ' '
4 0.427 0.646 0.295 7 2 ' '
5 0.573 0.146 0.705 7 2 ' '
6 0.613 0.360 0.609 14 3 ' '
